data_4024984
loop_
_publ_author_name
'Jarugu Narasimha Moorthy'
'Palani Natarajan'
'Paloth Venugopalan'

_publ_contact_author_address
;Departmet of chemistry
Indian Institute of Technology - Kanpur
Kanpur - 208 016
INDIA
;
_publ_contact_author_email moorthy@iitk.ac.in
_publ_contact_author_fax +915122597436
_publ_contact_author_name 'Prof. J. N. Moorthy'
_publ_contact_author_phone +915122597498
_publ_section_title
;
Abundant Lattice Inclusion Phenomenon with Sterically Hindered and
Inherently Shape-Selective Tetraarylpyrenes
;
_journal_name_full 'Journal of Organic Chemistry'
_journal_page_first 8566
_journal_page_last 8577
_journal_paper_doi 10.1021/jo901465f
_journal_volume 74
_journal_year 2009
_chemical_formula_moiety '2(C52 H50), C9 H12'
_chemical_formula_sum 'C113 H112'
_chemical_formula_weight 1470.03
_chemical_name_common tetra(2,4,6-trimethylphenyl)pyrene
_chemical_name_systematic
; 
 tetra(2,4,6-trimethylphenyl)pyrene 
;
_space_group_IT_number 13
_symmetry_cell_setting monoclinic
_symmetry_Int_Tables_number 13
_symmetry_space_group_name_Hall '-P 2yac'
_symmetry_space_group_name_H-M 'P 1 2/n 1'
_atom_sites_solution_hydrogens geom
_atom_sites_solution_primary direct
_atom_sites_solution_secondary difmap
_audit_creation_method SHELXL-97
_cell_angle_alpha 90.00
_cell_angle_beta 100.780(2)
_cell_angle_gamma 90.00
_cell_formula_units_Z 8
_cell_length_a 27.309(2)
_cell_length_b 16.3500(13)
_cell_length_c 39.232(3)
_cell_measurement_reflns_used 5079
_cell_measurement_temperature 100(2)
_cell_measurement_theta_max 24.35
_cell_measurement_theta_min 2.36
_cell_volume 17208(3)
_computing_cell_refinement 'Bruker SAINT'
_computing_data_collection 'Bruker APEX'
_computing_data_reduction 'Bruker SAINT'
_computing_molecular_graphics 'SHELXL 5.1, XP (Sheldrick, 1994)'
_computing_publication_material SHELXS-97
_computing_structure_refinement 'SHELXL-97 (Sheldrick, 2008)'
_computing_structure_solution 'SHELXS-97 (Sheldrick, 2008)'
_diffrn_ambient_temperature 100(2)
_diffrn_measured_fraction_theta_full 0.995
_diffrn_measured_fraction_theta_max 0.995
_diffrn_measurement_device_type 'Bruker SMART APEX'
_diffrn_measurement_method 'phi and omega scans'
_diffrn_radiation_monochromator graphite
_diffrn_radiation_source 'fine-focus sealed tube'
_diffrn_radiation_type MoK\a
_diffrn_radiation_wavelength 0.71073
_diffrn_reflns_av_R_equivalents 0.0462
_diffrn_reflns_av_sigmaI/netI 0.0502
_diffrn_reflns_limit_h_max 33
_diffrn_reflns_limit_h_min -23
_diffrn_reflns_limit_k_max 20
_diffrn_reflns_limit_k_min -18
_diffrn_reflns_limit_l_max 48
_diffrn_reflns_limit_l_min -47
_diffrn_reflns_number 96170
_diffrn_reflns_theta_full 26.00
_diffrn_reflns_theta_max 26.00
_diffrn_reflns_theta_min 1.96
_exptl_absorpt_coefficient_mu 0.064
_exptl_absorpt_correction_type none
_exptl_crystal_colour 'color less'
_exptl_crystal_density_diffrn 1.135
_exptl_crystal_density_method 'not measured'
_exptl_crystal_description 'thick blacks'
_exptl_crystal_F_000 6800
_exptl_crystal_size_max 0.2
_exptl_crystal_size_mid 0.1
_exptl_crystal_size_min 0.1
_refine_diff_density_max 0.247
_refine_diff_density_min -0.170
_refine_diff_density_rms 0.050
_refine_ls_extinction_method none
_refine_ls_goodness_of_fit_ref 1.031
_refine_ls_hydrogen_treatment constr
_refine_ls_matrix_type fullcycle
_refine_ls_number_parameters 2089
_refine_ls_number_reflns 33683
_refine_ls_number_restraints 0
_refine_ls_restrained_S_all 1.031
_refine_ls_R_factor_all 0.1304
_refine_ls_R_factor_gt 0.0849
_refine_ls_shift/su_max 0.001
_refine_ls_shift/su_mean 0.000
_refine_ls_structure_factor_coef Fsqd
_refine_ls_weighting_details 'calc w=1/[\s^2^(Fo^2^)+(0.1494P)^2^+5.0150P] where P=(Fo^2^+2Fc^2^)/3'
_refine_ls_weighting_scheme calc
_refine_ls_wR_factor_gt 0.0938
_refine_ls_wR_factor_ref 0.1073
_reflns_number_gt 16717
_reflns_number_total 33683
_reflns_threshold_expression >2sigma(I)
_cod_data_source_file jo901465f_si_001_04.cif
_cod_data_source_block H1.G25
_cod_depositor_comments
;
The following automatic conversions were performed:
'_symmetry_cell_setting' value 'Monoclinic' changed to 'monoclinic'
according to '/home/saulius/struct/CIF-dictionaries/cif_core.dic'
dictionary named 'cif_core.dic' version 2.4.1 from 2010-06-29.

Automatic conversion script
Id: cif_fix_enum 1527 2010-12-29 10:47:43Z saulius 
;
_cod_original_sg_symbol_H-M P2/n
_cod_database_code 4024984

loop_
_symmetry_equiv_pos_as_xyz
'x, y, z'
'-x+1/2, y, -z+1/2'
'-x, -y, -z'
'x-1/2, -y, z-1/2'

loop_
_atom_site_label
_atom_site_type_symbol
_atom_site_fract_x
_atom_site_fract_y
_atom_site_fract_z
_atom_site_U_iso_or_equiv
_atom_site_adp_type
_atom_site_occupancy
_atom_site_symmetry_multiplicity
_atom_site_calc_flag
_atom_site_refinement_flags
_atom_site_disorder_assembly
_atom_site_disorder_group
C1 C 0.29412(15) 1.0414(2) 0.27620(10) 0.0172(9) Uani 1 1 d . . .
C2 C 0.33761(15) 1.0406(3) 0.30193(9) 0.0174(9) Uani 1 1 d . . .
C3 C 0.27199(14) 0.9662(2) 0.26275(9) 0.0161(9) Uani 1 1 d . . .
C4 C 0.35873(15) 1.1188(3) 0.31790(10) 0.0188(9) Uani 1 1 d . . .
C5 C 0.35925(15) 0.9656(3) 0.31326(10) 0.0189(9) Uani 1 1 d . . .
H5 H 0.3884 0.9653 0.3298 0.023 Uiso 1 1 calc R . .
C6 C 0.33867(15) 0.8914(3) 0.30063(10) 0.0186(9) Uani 1 1 d . . .
C7 C 0.27064(14) 1.1162(2) 0.26252(9) 0.0159(9) Uani 1 1 d . . .
H7 H 0.2842 1.1659 0.2712 0.019 Uiso 1 1 calc R . .
C8 C 0.29470(15) 0.8906(3) 0.27556(10) 0.0182(9) Uani 1 1 d . . .
C9 C 0.33846(15) 1.1523(3) 0.34514(10) 0.0219(10) Uani 1 1 d . . .
C10 C 0.36258(15) 0.8110(3) 0.31352(10) 0.0209(9) Uani 1 1 d . . .
C11 C 0.27120(15) 0.8160(3) 0.26209(10) 0.0211(9) Uani 1 1 d . . .
H11 H 0.2854 0.7664 0.2702 0.025 Uiso 1 1 calc R . .
C12 C 0.39706(15) 1.1592(3) 0.30560(10) 0.0218(10) Uani 1 1 d . . .
C13 C 0.29682(16) 1.1104(3) 0.35818(10) 0.0265(10) Uani 1 1 d . . .
H13A H 0.2916 1.1365 0.3791 0.040 Uiso 1 1 calc R . .
H13B H 0.3053 1.0540 0.3628 0.040 Uiso 1 1 calc R . .
H13C H 0.2669 1.1138 0.3409 0.040 Uiso 1 1 calc R . .
C14 C 0.35640(16) 1.2270(3) 0.35906(11) 0.0278(11) Uani 1 1 d . . .
H14 H 0.3432 1.2494 0.3772 0.033 Uiso 1 1 calc R . .
C15 C 0.40005(15) 0.7781(3) 0.29783(10) 0.0223(10) Uani 1 1 d . . .
C16 C 0.40230(17) 0.6570(3) 0.33423(12) 0.0301(11) Uani 1 1 d . . .
C17 C 0.41364(16) 1.2348(3) 0.32010(11) 0.0272(10) Uani 1 1 d . . .
H17 H 0.4387 1.2625 0.3117 0.033 Uiso 1 1 calc R . .
C18 C 0.41896(16) 1.1231(3) 0.27627(10) 0.0258(10) Uani 1 1 d . . .
H18A H 0.4308 1.0687 0.2824 0.039 Uiso 1 1 calc R . .
H18B H 0.4462 1.1565 0.2722 0.039 Uiso 1 1 calc R . .
H18C H 0.3938 1.1211 0.2556 0.039 Uiso 1 1 calc R . .
C19 C 0.39363(17) 1.2690(3) 0.34659(11) 0.0288(11) Uani 1 1 d . . .
C20 C 0.36572(17) 0.6919(3) 0.34940(12) 0.0328(12) Uani 1 1 d . . .
H20 H 0.3544 0.6632 0.3669 0.039 Uiso 1 1 calc R . .
C21 C 0.34519(17) 0.7675(3) 0.33981(11) 0.0309(11) Uani 1 1 d . . .
C22 C 0.41812(17) 0.8225(3) 0.26924(11) 0.0298(11) Uani 1 1 d . . .
H22A H 0.3923 0.8230 0.2489 0.045 Uiso 1 1 calc R . .
H22B H 0.4470 0.7952 0.2641 0.045 Uiso 1 1 calc R . .
H22C H 0.4267 0.8776 0.2764 0.045 Uiso 1 1 calc R . .
C23 C 0.41944(17) 0.7011(3) 0.30877(12) 0.0313(11) Uani 1 1 d . . .
H23 H 0.4446 0.6790 0.2986 0.038 Uiso 1 1 calc R . .
C24 C 0.4127(2) 1.3503(3) 0.36259(14) 0.0470(14) Uani 1 1 d . . .
H24A H 0.4402 1.3408 0.3813 0.070 Uiso 1 1 calc R . .
H24B H 0.3865 1.3777 0.3713 0.070 Uiso 1 1 calc R . .
H24C H 0.4235 1.3838 0.3453 0.070 Uiso 1 1 calc R . .
C25 C 0.30431(19) 0.8024(3) 0.35693(13) 0.0463(15) Uani 1 1 d . . .
H25A H 0.2725 0.7843 0.3446 0.069 Uiso 1 1 calc R . .
H25B H 0.3057 0.8610 0.3565 0.069 Uiso 1 1 calc R . .
H25C H 0.3089 0.7838 0.3805 0.069 Uiso 1 1 calc R . .
C26 C 0.42326(19) 0.5730(3) 0.34574(14) 0.0446(14) Uani 1 1 d . . .
H26A H 0.4499 0.5789 0.3654 0.067 Uiso 1 1 calc R . .
H26B H 0.4358 0.5475 0.3271 0.067 Uiso 1 1 calc R . .
H26C H 0.3974 0.5397 0.3520 0.067 Uiso 1 1 calc R . .
C27 C 0.40928(15) 0.4310(2) 0.69890(9) 0.0176(9) Uani 1 1 d . . .
C28 C 0.54179(14) 0.4454(2) 0.77581(9) 0.0148(8) Uani 1 1 d . . .
C29 C 0.53995(14) 0.5957(2) 0.77091(9) 0.0148(8) Uani 1 1 d . . .
C30 C 0.58639(14) 0.4506(2) 0.80037(9) 0.0149(8) Uani 1 1 d . . .
C31 C 0.51852(14) 0.5174(2) 0.76048(9) 0.0135(8) Uani 1 1 d . . .
C32 C 0.47412(14) 0.5125(2) 0.73505(9) 0.0123(8) Uani 1 1 d . . .
C33 C 0.40699(14) 0.5799(2) 0.69429(9) 0.0150(8) Uani 1 1 d . . .
C34 C 0.60621(14) 0.5276(2) 0.81015(10) 0.0168(9) Uani 1 1 d . . .
H34 H 0.6357 0.5308 0.8264 0.020 Uiso 1 1 calc R . .
C35 C 0.38890(14) 0.3494(2) 0.68551(9) 0.0159(9) Uani 1 1 d . . .
C36 C 0.60413(14) 0.6811(2) 0.81000(10) 0.0159(9) Uani 1 1 d . . .
C37 C 0.45093(14) 0.5855(2) 0.71940(9) 0.0147(9) Uani 1 1 d . . .
C38 C 0.61206(14) 0.3737(2) 0.81452(10) 0.0194(9) Uani 1 1 d . . .
C39 C 0.51855(15) 0.3685(2) 0.76511(10) 0.0182(9) Uani 1 1 d . . .
H39 H 0.5329 0.3207 0.7753 0.022 Uiso 1 1 calc R . .
C40 C 0.58352(14) 0.5998(2) 0.79662(9) 0.0140(8) Uani 1 1 d . . .
C41 C 0.51626(15) 0.6674(2) 0.75442(9) 0.0165(9) Uani 1 1 d . . .
H41 H 0.5300 0.7185 0.7608 0.020 Uiso 1 1 calc R . .
C42 C 0.45253(14) 0.4355(2) 0.72478(9) 0.0147(8) Uani 1 1 d . . .
C43 C 0.38262(14) 0.6561(2) 0.67787(9) 0.0151(8) Uani 1 1 d . . .
C44 C 0.47672(15) 0.3632(2) 0.74090(10) 0.0166(9) Uani 1 1 d . . .
H44 H 0.4632 0.3121 0.7345 0.020 Uiso 1 1 calc R . .
C45 C 0.35368(15) 0.3081(2) 0.70083(10) 0.0176(9) Uani 1 1 d . . .
C46 C 0.47439(15) 0.6626(2) 0.72979(10) 0.0165(9) Uani 1 1 d . . .
H46 H 0.4605 0.7104 0.7193 0.020 Uiso 1 1 calc R . .
C47 C 0.65868(15) 0.7960(3) 0.80870(10) 0.0227(10) Uani 1 1 d . . .
H47 H 0.6831 0.8223 0.7992 0.027 Uiso 1 1 calc R . .
C48 C 0.64176(15) 0.7193(2) 0.79599(10) 0.0187(9) Uani 1 1 d . . .
C49 C 0.33782(15) 0.2308(3) 0.68836(10) 0.0220(10) Uani 1 1 d . . .
H49 H 0.3145 0.2030 0.6985 0.026 Uiso 1 1 calc R . .
C50 C 0.38696(14) 0.5029(2) 0.68453(9) 0.0145(8) Uani 1 1 d . . .
H50 H 0.3578 0.4995 0.6680 0.017 Uiso 1 1 calc R . .
C51 C 0.40767(15) 0.3138(2) 0.65804(10) 0.0185(9) Uani 1 1 d . . .
C52 C 0.58527(14) 0.7184(3) 0.83704(10) 0.0189(9) Uani 1 1 d . . .
C53 C 0.39033(15) 0.2364(3) 0.64616(11) 0.0240(10) Uani 1 1 d . . .
H53 H 0.4022 0.2128 0.6277 0.029 Uiso 1 1 calc R . .
C54 C 0.34461(15) 0.6935(2) 0.69110(10) 0.0190(9) Uani 1 1 d . . .
C55 C 0.63996(16) 0.8342(3) 0.83526(11) 0.0258(10) Uani 1 1 d . . .
C56 C 0.32536(16) 0.7675(3) 0.67672(11) 0.0242(10) Uani 1 1 d . . .
H56 H 0.3003 0.7931 0.6858 0.029 Uiso 1 1 calc R . .
C57 C 0.40001(15) 0.6908(3) 0.64963(10) 0.0209(9) Uani 1 1 d . . .
C58 C 0.60379(15) 0.7940(3) 0.84911(11) 0.0238(10) Uani 1 1 d . . .
H58 H 0.5914 0.8185 0.8671 0.029 Uiso 1 1 calc R . .
C59 C 0.66309(16) 0.6803(3) 0.76697(11) 0.0266(10) Uani 1 1 d . . .
H59A H 0.6910 0.7118 0.7628 0.040 Uiso 1 1 calc R . .
H59B H 0.6380 0.6788 0.7463 0.040 Uiso 1 1 calc R . .
H59C H 0.6738 0.6256 0.7735 0.040 Uiso 1 1 calc R . .
C60 C 0.37898(16) 0.7644(3) 0.63560(12) 0.0279(11) Uani 1 1 d . . .
H60 H 0.3899 0.7873 0.6166 0.034 Uiso 1 1 calc R . .
C61 C 0.64918(15) 0.3411(3) 0.79846(11) 0.0241(10) Uani 1 1 d . . .
C62 C 0.59625(15) 0.3327(3) 0.84154(10) 0.0205(9) Uani 1 1 d . . .
C63 C 0.55693(16) 0.3697(3) 0.85918(11) 0.0259(10) Uani 1 1 d . . .
H63A H 0.5254 0.3695 0.8435 0.039 Uiso 1 1 calc R . .
H63B H 0.5660 0.4249 0.8659 0.039 Uiso 1 1 calc R . .
H63C H 0.5543 0.3382 0.8794 0.039 Uiso 1 1 calc R . .
C64 C 0.35589(15) 0.1941(3) 0.66124(11) 0.0233(10) Uani 1 1 d . . .
C65 C 0.44159(16) 0.6517(3) 0.63549(11) 0.0293(11) Uani 1 1 d . . .
H65A H 0.4476 0.6822 0.6158 0.044 Uiso 1 1 calc R . .
H65B H 0.4326 0.5966 0.6286 0.044 Uiso 1 1 calc R . .
H65C H 0.4712 0.6513 0.6531 0.044 Uiso 1 1 calc R . .
C66 C 0.33351(16) 0.3458(3) 0.73030(10) 0.0249(10) Uani 1 1 d . . .
H66A H 0.3053 0.3148 0.7344 0.037 Uiso 1 1 calc R . .
H66B H 0.3234 0.4011 0.7245 0.037 Uiso 1 1 calc R . .
H66C H 0.3589 0.3457 0.7508 0.037 Uiso 1 1 calc R . .
C67 C 0.54469(15) 0.6767(3) 0.85197(11) 0.0254(10) Uani 1 1 d . . .
H67A H 0.5563 0.6244 0.8613 0.038 Uiso 1 1 calc R . .
H67B H 0.5159 0.6693 0.8340 0.038 Uiso 1 1 calc R . .
H67C H 0.5360 0.7100 0.8701 0.038 Uiso 1 1 calc R . .
C68 C 0.33813(17) 0.1103(3) 0.64772(13) 0.0358(12) Uani 1 1 d . . .
H68A H 0.3119 0.1162 0.6278 0.054 Uiso 1 1 calc R . .
H68B H 0.3259 0.0807 0.6655 0.054 Uiso 1 1 calc R . .
H68C H 0.3654 0.0808 0.6412 0.054 Uiso 1 1 calc R . .
C69 C 0.61669(16) 0.2563(3) 0.85089(12) 0.0304(11) Uani 1 1 d . . .
H69 H 0.6063 0.2277 0.8688 0.036 Uiso 1 1 calc R . .
C70 C 0.44677(16) 0.3564(3) 0.64224(11) 0.0273(10) Uani 1 1 d . . .
H70A H 0.4324 0.4036 0.6296 0.041 Uiso 1 1 calc R . .
H70B H 0.4592 0.3197 0.6267 0.041 Uiso 1 1 calc R . .
H70C H 0.4737 0.3732 0.6603 0.041 Uiso 1 1 calc R . .
C71 C 0.32545(16) 0.6563(3) 0.72127(10) 0.0263(10) Uani 1 1 d . . .
H71A H 0.3156 0.6007 0.7159 0.039 Uiso 1 1 calc R . .
H71B H 0.2973 0.6871 0.7256 0.039 Uiso 1 1 calc R . .
H71C H 0.3513 0.6574 0.7416 0.039 Uiso 1 1 calc R . .
C72 C 0.65205(17) 0.2214(3) 0.83444(13) 0.0336(12) Uani 1 1 d . . .
C73 C 0.66829(17) 0.2647(3) 0.80852(13) 0.0343(12) Uani 1 1 d . . .
H73 H 0.6925 0.2421 0.7976 0.041 Uiso 1 1 calc R . .
C74 C 0.34231(17) 0.8037(3) 0.64943(12) 0.0286(11) Uani 1 1 d . . .
C75 C 0.66684(17) 0.3863(3) 0.76947(11) 0.0338(12) Uani 1 1 d . . .
H75A H 0.6407 0.3871 0.7494 0.051 Uiso 1 1 calc R . .
H75B H 0.6955 0.3591 0.7640 0.051 Uiso 1 1 calc R . .
H75C H 0.6755 0.4413 0.7767 0.051 Uiso 1 1 calc R . .
C76 C 0.65954(17) 0.9167(3) 0.84959(13) 0.0347(12) Uani 1 1 d . . .
H76A H 0.6328 0.9476 0.8561 0.052 Uiso 1 1 calc R . .
H76B H 0.6729 0.9460 0.8322 0.052 Uiso 1 1 calc R . .
H76C H 0.6853 0.9086 0.8696 0.052 Uiso 1 1 calc R . .
C77 C 0.3210(2) 0.8850(3) 0.63435(15) 0.0480(15) Uani 1 1 d . . .
H77A H 0.3466 0.9155 0.6262 0.072 Uiso 1 1 calc R . .
H77B H 0.3091 0.9158 0.6520 0.072 Uiso 1 1 calc R . .
H77C H 0.2939 0.8749 0.6154 0.072 Uiso 1 1 calc R . .
C78 C 0.6718(2) 0.1354(3) 0.84336(15) 0.0531(16) Uani 1 1 d . . .
H78A H 0.6893 0.1166 0.8258 0.080 Uiso 1 1 calc R . .
H78B H 0.6445 0.0993 0.8445 0.080 Uiso 1 1 calc R . .
H78C H 0.6942 0.1362 0.8654 0.080 Uiso 1 1 calc R . .
C79 C 0.35830(15) 0.9950(2) 0.81440(9) 0.0166(9) Uani 1 1 d . . .
H79 H 0.3871 0.9949 0.8313 0.020 Uiso 1 1 calc R . .
C80 C 0.33804(14) 0.9205(2) 0.80151(9) 0.0139(8) Uani 1 1 d . . .
C81 C 0.29412(14) 0.9202(2) 0.77590(9) 0.0153(9) Uani 1 1 d . . .
C82 C 0.27192(14) 0.9954(2) 0.76317(9) 0.0130(8) Uani 1 1 d . . .
C83 C 0.29371(14) 1.0708(2) 0.77650(9) 0.0141(8) Uani 1 1 d . . .
C84 C 0.35805(14) 1.1476(2) 0.81910(9) 0.0141(8) Uani 1 1 d . . .
C85 C 0.33684(14) 1.0696(2) 0.80273(9) 0.0131(8) Uani 1 1 d . . .
C86 C 0.36194(14) 0.8407(2) 0.81407(10) 0.0171(9) Uani 1 1 d . . .
C87 C 0.27060(14) 1.1455(2) 0.76287(9) 0.0153(8) Uani 1 1 d . . .
H87 H 0.2840 1.1951 0.7718 0.018 Uiso 1 1 calc R . .
C88 C 0.39985(15) 0.6852(2) 0.83329(10) 0.0196(9) Uani 1 1 d . . .
C89 C 0.39492(14) 1.1905(2) 0.80589(10) 0.0170(9) Uani 1 1 d . . .
C90 C 0.27077(14) 0.8454(2) 0.76224(9) 0.0170(9) Uani 1 1 d . . .
H90 H 0.2848 0.7958 0.7706 0.020 Uiso 1 1 calc R . .
C91 C 0.34933(15) 0.8016(2) 0.84285(10) 0.0178(9) Uani 1 1 d . . .
C92 C 0.34018(14) 1.1786(2) 0.84771(10) 0.0168(9) Uani 1 1 d . . .
C93 C 0.36863(15) 0.7244(3) 0.85209(11) 0.0210(9) Uani 1 1 d . . .
H93 H 0.3604 0.6985 0.8714 0.025 Uiso 1 1 calc R . .
C94 C 0.35883(15) 1.2524(2) 0.86226(10) 0.0210(9) Uani 1 1 d . . .
H94 H 0.3471 1.2726 0.8814 0.025 Uiso 1 1 calc R . .
C95 C 0.39509(15) 0.8035(2) 0.79552(10) 0.0188(9) Uani 1 1 d . . .
C96 C 0.41224(15) 1.2644(3) 0.82077(10) 0.0202(9) Uani 1 1 d . . .
H96 H 0.4363 1.2929 0.8117 0.024 Uiso 1 1 calc R . .
C97 C 0.29995(16) 1.1341(3) 0.86196(10) 0.0246(10) Uani 1 1 d . . .
H97A H 0.2953 1.1596 0.8832 0.037 Uiso 1 1 calc R . .
H97B H 0.3096 1.0781 0.8664 0.037 Uiso 1 1 calc R . .
H97C H 0.2693 1.1361 0.8454 0.037 Uiso 1 1 calc R . .
C98 C 0.39457(15) 1.2971(3) 0.84902(11) 0.0226(10) Uani 1 1 d . . .
C99 C 0.41315(15) 0.7254(2) 0.80524(10) 0.0205(9) Uani 1 1 d . . .
H99 H 0.4345 0.6999 0.7927 0.025 Uiso 1 1 calc R . .
C100 C 0.40982(16) 0.8453(3) 0.76443(10) 0.0257(10) Uani 1 1 d . . .
H10A H 0.4390 0.8194 0.7590 0.038 Uiso 1 1 calc R . .
H10B H 0.4168 0.9019 0.7697 0.038 Uiso 1 1 calc R . .
H10C H 0.3830 0.8412 0.7449 0.038 Uiso 1 1 calc R . .
C101 C 0.41532(16) 1.1569(3) 0.77543(10) 0.0251(10) Uani 1 1 d . . .
H10D H 0.4437 1.1887 0.7722 0.038 Uiso 1 1 calc R . .
H10E H 0.3900 1.1598 0.7549 0.038 Uiso 1 1 calc R . .
H10F H 0.4252 1.1010 0.7799 0.038 Uiso 1 1 calc R . .
C102 C 0.41927(16) 0.5999(2) 0.84334(11) 0.0272(10) Uani 1 1 d . . .
H10G H 0.4460 0.6032 0.8630 0.041 Uiso 1 1 calc R . .
H10H H 0.4312 0.5754 0.8242 0.041 Uiso 1 1 calc R . .
H10I H 0.3929 0.5671 0.8492 0.041 Uiso 1 1 calc R . .
C103 C 0.41390(18) 1.3771(3) 0.86522(13) 0.0364(12) Uani 1 1 d . . .
H10J H 0.3867 1.4081 0.8710 0.055 Uiso 1 1 calc R . .
H10K H 0.4293 1.4074 0.8491 0.055 Uiso 1 1 calc R . .
H10L H 0.4380 1.3666 0.8859 0.055 Uiso 1 1 calc R . .
C104 C 0.31528(17) 0.8429(3) 0.86371(11) 0.0297(11) Uani 1 1 d . . .
H10M H 0.3136 0.8107 0.8839 0.045 Uiso 1 1 calc R . .
H10N H 0.2825 0.8479 0.8498 0.045 Uiso 1 1 calc R . .
H10O H 0.3280 0.8962 0.8707 0.045 Uiso 1 1 calc R . .
C105 C 0.27102(15) 0.4604(3) 0.11337(10) 0.0260(10) Uani 1 1 d . . .
C106 C 0.18819(15) 0.4570(3) -0.01666(10) 0.0205(9) Uani 1 1 d . . .
C107 C 0.32651(15) 0.4500(3) 0.01729(10) 0.0197(9) Uani 1 1 d . . .
C108 C 0.28970(15) 0.4517(3) 0.07996(10) 0.0230(10) Uani 1 1 d . . .
C109 C 0.34020(16) 0.4489(3) 0.08015(10) 0.0245(10) Uani 1 1 d . . .
H109 H 0.3622 0.4481 0.1013 0.029 Uiso 1 1 calc R . .
C110 C 0.24311(15) 0.4849(3) -0.11251(9) 0.0194(9) Uani 1 1 d . . .
C111 C 0.25910(15) 0.4630(2) -0.04738(10) 0.0189(9) Uani 1 1 d . . .
C112 C 0.20294(16) 0.4511(3) 0.04653(10) 0.0226(10) Uani 1 1 d . . .
H112 H 0.1903 0.4503 0.0670 0.027 Uiso 1 1 calc R . .
C113 C 0.25928(16) 0.3905(3) 0.13108(10) 0.0256(10) Uani 1 1 d . . .
C114 C 0.24018(15) 0.4561(3) -0.01591(10) 0.0209(9) Uani 1 1 d . . .
C115 C 0.31195(15) 0.4609(2) -0.04569(10) 0.0195(9) Uani 1 1 d . . .
H115 H 0.3246 0.4645 -0.0661 0.023 Uiso 1 1 calc R . .
C116 C 0.25602(15) 0.4504(3) 0.04822(10) 0.0227(10) Uani 1 1 d . . .
C117 C 0.17460(16) 0.4723(3) -0.07878(10) 0.0224(10) Uani 1 1 d . . .
H117 H 0.1524 0.4772 -0.0997 0.027 Uiso 1 1 calc R . .
C118 C 0.44269(16) 0.5162(3) 0.05027(10) 0.0229(10) Uani 1 1 d . . .
C119 C 0.25136(15) 0.4175(3) -0.13263(10) 0.0225(10) Uani 1 1 d . . .
C120 C 0.15533(15) 0.4652(3) -0.04838(10) 0.0230(10) Uani 1 1 d . . .
C121 C 0.27445(16) 0.4511(3) 0.01638(10) 0.0225(10) Uani 1 1 d . . .
C122 C 0.22511(15) 0.4726(3) -0.07926(9) 0.0189(9) Uani 1 1 d . . .
C123 C 0.35971(16) 0.4472(3) 0.04935(10) 0.0230(10) Uani 1 1 d . . .
C124 C 0.17110(16) 0.4529(3) 0.01569(10) 0.0257(10) Uani 1 1 d . . .
H124 H 0.1370 0.4515 0.0155 0.031 Uiso 1 1 calc R . .
C125 C 0.25245(16) 0.5643(3) -0.12380(10) 0.0240(10) Uani 1 1 d . . .
C126 C 0.34367(16) 0.4536(3) -0.01502(10) 0.0218(10) Uani 1 1 d . . .
H126 H 0.3777 0.4508 -0.0149 0.026 Uiso 1 1 calc R . .
C127 C 0.26946(16) 0.4300(3) -0.16298(10) 0.0283(11) Uani 1 1 d . . .
H127 H 0.2750 0.3848 -0.1762 0.034 Uiso 1 1 calc R . .
C128 C 0.22911(18) 0.4755(4) 0.17316(11) 0.0382(13) Uani 1 1 d . . .
C129 C 0.10045(16) 0.4730(3) -0.04967(10) 0.0262(11) Uani 1 1 d . . .
C130 C 0.41008(17) 0.2898(3) 0.05606(11) 0.0310(11) Uani 1 1 d . . .
H13D H 0.3930 0.2907 0.0753 0.047 Uiso 1 1 calc R . .
H13E H 0.4323 0.2438 0.0583 0.047 Uiso 1 1 calc R . .
H13F H 0.3862 0.2852 0.0348 0.047 Uiso 1 1 calc R . .
C131 C 0.27946(16) 0.5065(3) -0.17429(10) 0.0298(11) Uani 1 1 d . . .
C132 C 0.41522(16) 0.4430(3) 0.05150(10) 0.0245(10) Uani 1 1 d . . .
C133 C 0.49067(16) 0.3655(3) 0.05891(11) 0.0280(11) Uani 1 1 d . . .
H133 H 0.5067 0.3151 0.0619 0.034 Uiso 1 1 calc R . .
C134 C 0.23837(16) 0.4001(3) 0.16057(11) 0.0347(12) Uani 1 1 d . . .
H134 H 0.2304 0.3537 0.1721 0.042 Uiso 1 1 calc R . .
C135 C 0.09264(17) 0.3200(3) -0.05066(12) 0.0345(12) Uani 1 1 d . . .
H13G H 0.1081 0.3138 -0.0706 0.052 Uiso 1 1 calc R . .
H13H H 0.0669 0.2797 -0.0514 0.052 Uiso 1 1 calc R . .
H13I H 0.1172 0.3128 -0.0299 0.052 Uiso 1 1 calc R . .
C136 C 0.27070(16) 0.5733(3) -0.15447(10) 0.0265(11) Uani 1 1 d . . .
H136 H 0.2772 0.6255 -0.1619 0.032 Uiso 1 1 calc R . .
C137 C 0.07971(18) 0.5521(3) -0.04912(11) 0.0317(11) Uani 1 1 d . . .
C138 C 0.07022(16) 0.4044(3) -0.05079(11) 0.0292(11) Uani 1 1 d . . .
C139 C 0.23962(18) 0.3323(3) -0.12203(11) 0.0311(11) Uani 1 1 d . . .
H13J H 0.2463 0.2939 -0.1391 0.047 Uiso 1 1 calc R . .
H13K H 0.2051 0.3291 -0.1202 0.047 Uiso 1 1 calc R . .
H13L H 0.2600 0.3195 -0.1000 0.047 Uiso 1 1 calc R . .
C140 C 0.43938(16) 0.3675(3) 0.05559(10) 0.0257(10) Uani 1 1 d . . .
C141 C 0.26359(19) 0.5371(3) 0.12638(11) 0.0348(12) Uani 1 1 d . . .
C142 C 0.51944(16) 0.4353(3) 0.05791(11) 0.0268(10) Uani 1 1 d . . .
C143 C 0.2424(2) 0.5432(3) 0.15592(11) 0.0438(14) Uani 1 1 d . . .
H143 H 0.2370 0.5949 0.1644 0.053 Uiso 1 1 calc R . .
C144 C 0.01979(17) 0.4148(3) -0.05128(11) 0.0365(12) Uani 1 1 d . . .
H144 H -0.0005 0.3690 -0.0517 0.044 Uiso 1 1 calc R . .
C145 C 0.2692(2) 0.3064(3) 0.11902(12) 0.0409(13) Uani 1 1 d . . .
H14A H 0.3043 0.3002 0.1193 0.061 Uiso 1 1 calc R . .
H14B H 0.2511 0.2984 0.0958 0.061 Uiso 1 1 calc R . .
H14C H 0.2587 0.2667 0.1342 0.061 Uiso 1 1 calc R . .
C146 C 0.49420(17) 0.5094(3) 0.05343(10) 0.0302(12) Uani 1 1 d . . .
H146 H 0.5126 0.5569 0.0525 0.036 Uiso 1 1 calc R . .
C147 C 0.2435(2) 0.6383(3) -0.10282(12) 0.0407(13) Uani 1 1 d . . .
H14D H 0.2558 0.6862 -0.1125 0.061 Uiso 1 1 calc R . .
H14E H 0.2605 0.6315 -0.0793 0.061 Uiso 1 1 calc R . .
H14F H 0.2084 0.6442 -0.1033 0.061 Uiso 1 1 calc R . .
C148 C 0.30050(19) 0.5186(4) -0.20694(11) 0.0526(17) Uani 1 1 d . . .
H14G H 0.3332 0.4950 -0.2039 0.079 Uiso 1 1 calc R . .
H14H H 0.3024 0.5760 -0.2116 0.079 Uiso 1 1 calc R . .
H14I H 0.2792 0.4924 -0.2261 0.079 Uiso 1 1 calc R . .
C149 C 0.1136(2) 0.6254(3) -0.04795(13) 0.0477(14) Uani 1 1 d . . .
H14J H 0.1266 0.6281 -0.0690 0.072 Uiso 1 1 calc R . .
H14K H 0.1407 0.6204 -0.0286 0.072 Uiso 1 1 calc R . .
H14L H 0.0951 0.6743 -0.0455 0.072 Uiso 1 1 calc R . .
C150 C 0.41657(19) 0.5967(3) 0.04500(12) 0.0391(13) Uani 1 1 d . . .
H15A H 0.3970 0.6045 0.0627 0.059 Uiso 1 1 calc R . .
H15B H 0.3952 0.5976 0.0226 0.059 Uiso 1 1 calc R . .
H15C H 0.4407 0.6398 0.0463 0.059 Uiso 1 1 calc R . .
C151 C 0.02957(18) 0.5600(3) -0.04993(11) 0.0396(13) Uani 1 1 d . . .
H151 H 0.0159 0.6120 -0.0497 0.048 Uiso 1 1 calc R . .
C152 C 0.2042(2) 0.4849(4) 0.20435(12) 0.065(2) Uani 1 1 d . . .
H15D H 0.1688 0.4897 0.1967 0.097 Uiso 1 1 calc R . .
H15E H 0.2167 0.5331 0.2170 0.097 Uiso 1 1 calc R . .
H15F H 0.2114 0.4378 0.2191 0.097 Uiso 1 1 calc R . .
C153 C 0.2807(3) 0.6124(3) 0.10900(13) 0.065(2) Uani 1 1 d . . .
H15G H 0.3159 0.6085 0.1092 0.097 Uiso 1 1 calc R . .
H15H H 0.2741 0.6605 0.1214 0.097 Uiso 1 1 calc R . .
H15I H 0.2631 0.6156 0.0855 0.097 Uiso 1 1 calc R . .
C154 C 0.0921(2) 0.8391(4) -0.01897(16) 0.0606(17) Uani 1 1 d . . .
H154 H 0.0737 0.8742 -0.0352 0.073 Uiso 1 1 calc R . .
C155 C 0.57521(17) 0.4316(3) 0.06140(13) 0.0417(13) Uani 1 1 d . . .
H15J H 0.5878 0.3849 0.0751 0.063 Uiso 1 1 calc R . .
H15K H 0.5897 0.4805 0.0725 0.063 Uiso 1 1 calc R . .
H15L H 0.5837 0.4270 0.0388 0.063 Uiso 1 1 calc R . .
C156 C 0.0667(2) 0.7889(4) 0.00120(18) 0.0656(18) Uani 1 1 d . . .
C157 C -0.00120(17) 0.4926(3) -0.05111(11) 0.0374(13) Uani 1 1 d . . .
C158 C 0.1419(3) 0.8381(4) -0.01558(18) 0.0706(19) Uani 1 1 d . . .
C159 C 0.0940(2) 0.7377(4) 0.02555(17) 0.0697(19) Uani 1 1 d . . .
H159 H 0.0779 0.7055 0.0396 0.084 Uiso 1 1 calc R . .
C160 C 0.0111(3) 0.7878(4) -0.00369(19) 0.080(2) Uani 1 1 d . . .
H16A H -0.0001 0.7332 -0.0005 0.119 Uiso 1 1 calc R . .
H16B H -0.0029 0.8063 -0.0267 0.119 Uiso 1 1 calc R . .
H16C H 0.0005 0.8234 0.0130 0.119 Uiso 1 1 calc R . .
C161 C 0.1695(3) 0.8943(6) -0.0360(2) 0.129(4) Uani 1 1 d . . .
H16D H 0.1469 0.9140 -0.0561 0.194 Uiso 1 1 calc R . .
H16E H 0.1962 0.8648 -0.0433 0.194 Uiso 1 1 calc R . .
H16F H 0.1828 0.9397 -0.0218 0.194 Uiso 1 1 calc R . .
C162 C 0.1453(3) 0.7342(4) 0.02910(17) 0.0689(19) Uani 1 1 d . . .
C163 C -0.0564(2) 0.5014(4) -0.05050(15) 0.066(2) Uani 1 1 d . . .
H16G H -0.0657 0.5581 -0.0529 0.098 Uiso 1 1 calc R . .
H16H H -0.0631 0.4809 -0.0289 0.098 Uiso 1 1 calc R . .
H16I H -0.0754 0.4709 -0.0693 0.098 Uiso 1 1 calc R . .
C165 C 0.1749(3) 0.6757(5) 0.0547(2) 0.110(3) Uani 1 1 d . . .
H16J H 0.1546 0.6570 0.0706 0.165 Uiso 1 1 calc R . .
H16K H 0.2038 0.7031 0.0673 0.165 Uiso 1 1 calc R . .
H16L H 0.1851 0.6298 0.0425 0.165 Uiso 1 1 calc R . .
C166 C 0.1699(3) 0.7848(5) 0.00863(18) 0.083(2) Uani 1 1 d . . .
H166 H 0.2044 0.7829 0.0111 0.100 Uiso 1 1 calc R . .
C167 C 0.45345(15) 0.0399(2) 0.04791(9) 0.0163(9) Uani 1 1 d . . .
H167 H 0.4432 0.0492 0.0689 0.020 Uiso 1 1 calc R . .
C168 C 0.56339(14) -0.0475(2) 0.01509(9) 0.0147(8) Uani 1 1 d . . .
C169 C 0.49959(15) -0.0832(3) 0.12840(10) 0.0200(9) Uani 1 1 d . . .
C170 C 0.53276(14) -0.0215(2) 0.07928(9) 0.0147(8) Uani 1 1 d . . .
C171 C 0.51519(14) 0.0628(3) 0.12944(10) 0.0195(9) Uani 1 1 d . . .
C172 C 0.57929(15) -0.0551(2) 0.07745(10) 0.0168(9) Uani 1 1 d . . .
H172 H 0.6005 -0.0690 0.0980 0.020 Uiso 1 1 calc R . .
C173 C 0.51654(14) -0.0136(2) 0.11339(10) 0.0160(9) Uani 1 1 d . . .
C174 C 0.59529(15) -0.0686(2) 0.04635(10) 0.0166(9) Uani 1 1 d . . .
C175 C 0.49734(15) 0.0676(3) 0.16039(10) 0.0258(10) Uani 1 1 d . . .
H175 H 0.4972 0.1180 0.1714 0.031 Uiso 1 1 calc R . .
C176 C 0.48166(15) -0.0748(3) 0.15908(10) 0.0256(10) Uani 1 1 d . . .
H176 H 0.4704 -0.1211 0.1691 0.031 Uiso 1 1 calc R . .
C177 C 0.64429(15) -0.1088(2) 0.04586(10) 0.0178(9) Uani 1 1 d . . .
C178 C 0.50111(14) 0.0025(2) 0.04834(9) 0.0146(8) Uani 1 1 d . . .
C179 C 0.47990(16) -0.0004(3) 0.17525(10) 0.0270(11) Uani 1 1 d . . .
C180 C 0.42327(15) 0.0618(2) 0.01839(10) 0.0182(9) Uani 1 1 d . . .
H180 H 0.3930 0.0868 0.0194 0.022 Uiso 1 1 calc R . .
C181 C 0.73297(16) -0.0988(3) 0.04826(10) 0.0244(10) Uani 1 1 d . . .
H181 H 0.7616 -0.0671 0.0501 0.029 Uiso 1 1 calc R . .
C182 C 0.69318(16) -0.2287(3) 0.04210(10) 0.0215(10) Uani 1 1 d . . .
H182 H 0.6949 -0.2851 0.0394 0.026 Uiso 1 1 calc R . .
C183 C 0.51633(14) -0.0112(2) 0.01572(9) 0.0158(9) Uani 1 1 d . . .
C184 C 0.53341(16) 0.1385(3) 0.11389(11) 0.0247(10) Uani 1 1 d . . .
H18D H 0.5656 0.1281 0.1082 0.037 Uiso 1 1 calc R . .
H18E H 0.5360 0.1826 0.1303 0.037 Uiso 1 1 calc R . .
H18F H 0.5103 0.1532 0.0932 0.037 Uiso 1 1 calc R . .
C185 C 0.50074(17) -0.1659(3) 0.11162(12) 0.0289(11) Uani 1 1 d . . .
H18G H 0.4870 -0.2061 0.1250 0.043 Uiso 1 1 calc R . .
H18H H 0.5346 -0.1801 0.1106 0.043 Uiso 1 1 calc R . .
H18I H 0.4814 -0.1642 0.0885 0.043 Uiso 1 1 calc R . .
C186 C 0.64698(15) -0.1936(3) 0.04283(10) 0.0205(9) Uani 1 1 d . . .
C187 C 0.73676(15) -0.1835(3) 0.04525(10) 0.0207(9) Uani 1 1 d . . .
C188 C 0.68592(17) 0.0313(3) 0.05120(12) 0.0302(11) Uani 1 1 d . . .
H18J H 0.6681 0.0536 0.0298 0.045 Uiso 1 1 calc R . .
H18K H 0.7194 0.0522 0.0556 0.045 Uiso 1 1 calc R . .
H18L H 0.6695 0.0466 0.0698 0.045 Uiso 1 1 calc R . .
C189 C 0.60102(16) -0.2456(3) 0.03967(11) 0.0279(11) Uani 1 1 d . . .
H18M H 0.6097 -0.3019 0.0373 0.042 Uiso 1 1 calc R . .
H18N H 0.5773 -0.2290 0.0196 0.042 Uiso 1 1 calc R . .
H18O H 0.5867 -0.2390 0.0600 0.042 Uiso 1 1 calc R . .
C190 C 0.68723(16) -0.0604(3) 0.04858(10) 0.0225(10) Uani 1 1 d . . .
C191 C 0.45935(19) 0.0087(4) 0.20835(12) 0.0439(14) Uani 1 1 d . . .
H19A H 0.4508 -0.0443 0.2161 0.066 Uiso 1 1 calc R . .
H19B H 0.4302 0.0426 0.2040 0.066 Uiso 1 1 calc R . .
H19C H 0.4841 0.0334 0.2259 0.066 Uiso 1 1 calc R . .
C192 C 0.78676(17) -0.2232(3) 0.04559(12) 0.0346(12) Uani 1 1 d . . .
H19D H 0.8059 -0.2225 0.0688 0.052 Uiso 1 1 calc R . .
H19E H 0.8043 -0.1937 0.0304 0.052 Uiso 1 1 calc R . .
H19F H 0.7819 -0.2788 0.0378 0.052 Uiso 1 1 calc R . .
C194 C 0.40312(16) 0.0523(3) 0.45089(10) 0.0246(10) Uani 1 1 d . . .
C195 C 0.42021(15) 0.0357(3) 0.42037(10) 0.0229(10) Uani 1 1 d . . .
H195 H 0.3992 0.0456 0.3992 0.027 Uiso 1 1 calc R . .
C196 C 0.45085(16) 0.0428(3) 0.54614(11) 0.0249(10) Uani 1 1 d . . .
H196 H 0.4399 0.0549 0.5666 0.030 Uiso 1 1 calc R . .
C197 C 0.43502(16) 0.0383(3) 0.48297(10) 0.0250(10) Uani 1 1 d . . .
C198 C 0.50311(15) 0.0545(3) 0.36970(10) 0.0249(10) Uani 1 1 d . . .
C199 C 0.52239(17) 0.0385(4) 0.33979(11) 0.0393(13) Uani 1 1 d . . .
H199 H 0.5348 0.0814 0.3284 0.047 Uiso 1 1 calc R . .
C200 C 0.48494(15) -0.0113(3) 0.38705(10) 0.0237(10) Uani 1 1 d . . .
C201 C 0.42002(16) 0.0557(3) 0.51545(10) 0.0268(10) Uani 1 1 d . . .
H201 H 0.3883 0.0765 0.5153 0.032 Uiso 1 1 calc R . .
C202 C 0.46760(16) 0.0047(3) 0.42044(10) 0.0227(10) Uani 1 1 d . . .
C203 C 0.48550(16) -0.0911(3) 0.37373(10) 0.0258(10) Uani 1 1 d . . .
C204 C 0.52333(17) -0.0413(3) 0.32674(11) 0.0367(13) Uani 1 1 d . . .
C205 C 0.49982(16) 0.0108(3) 0.54786(10) 0.0247(10) Uani 1 1 d . . .
C206 C 0.50463(17) -0.1036(3) 0.34400(11) 0.0319(12) Uani 1 1 d . . .
H206 H 0.5049 -0.1564 0.3353 0.038 Uiso 1 1 calc R . .
C207 C 0.34297(17) 0.1675(3) 0.45436(11) 0.0343(12) Uani 1 1 d . . .
C208 C 0.35122(16) 0.0840(3) 0.44976(10) 0.0302(11) Uani 1 1 d . . .
C209 C 0.31095(18) 0.0305(4) 0.44438(13) 0.0438(14) Uani 1 1 d . . .
C210 C 0.48318(16) 0.0071(3) 0.48356(10) 0.0233(10) Uani 1 1 d . . .
C211 C 0.50275(19) 0.1404(3) 0.38323(12) 0.0402(13) Uani 1 1 d . . .
H21A H 0.5266 0.1451 0.4045 0.060 Uiso 1 1 calc R . .
H21B H 0.4701 0.1533 0.3874 0.060 Uiso 1 1 calc R . .
H21C H 0.5114 0.1778 0.3664 0.060 Uiso 1 1 calc R . .
C212 C 0.46582(19) -0.1615(3) 0.39193(12) 0.0378(12) Uani 1 1 d . . .
H21D H 0.4608 -0.2080 0.3767 0.057 Uiso 1 1 calc R . .
H21E H 0.4347 -0.1463 0.3981 0.057 Uiso 1 1 calc R . .
H21F H 0.4894 -0.1751 0.4125 0.057 Uiso 1 1 calc R . .
C213 C 0.2541(2) 0.1412(5) 0.45083(12) 0.060(2) Uani 1 1 d . . .
C214 C 0.5454(2) -0.0568(4) 0.29456(12) 0.0574(18) Uani 1 1 d . . .
H21G H 0.5197 -0.0756 0.2761 0.086 Uiso 1 1 calc R . .
H21H H 0.5710 -0.0976 0.2996 0.086 Uiso 1 1 calc R . .
H21I H 0.5594 -0.0070 0.2877 0.086 Uiso 1 1 calc R . .
C215 C 0.26355(19) 0.0603(4) 0.44529(13) 0.0565(18) Uani 1 1 d . . .
H215 H 0.2370 0.0237 0.4420 0.068 Uiso 1 1 calc R . .
C216 C 0.3854(2) 0.2281(3) 0.45907(13) 0.0480(15) Uani 1 1 d . . .
H21J H 0.3723 0.2827 0.4581 0.072 Uiso 1 1 calc R . .
H21K H 0.4043 0.2208 0.4410 0.072 Uiso 1 1 calc R . .
H21L H 0.4067 0.2194 0.4812 0.072 Uiso 1 1 calc R . .
C217 C 0.2949(2) 0.1939(4) 0.45550(11) 0.0543(18) Uani 1 1 d . . .
H217 H 0.2898 0.2490 0.4596 0.065 Uiso 1 1 calc R . .
C218 C 0.3191(2) -0.0584(4) 0.43683(18) 0.0697(19) Uani 1 1 d . . .
H21M H 0.3279 -0.0633 0.4144 0.105 Uiso 1 1 calc R . .
H21N H 0.2890 -0.0885 0.4372 0.105 Uiso 1 1 calc R . .
H21O H 0.3455 -0.0799 0.4541 0.105 Uiso 1 1 calc R . .
C219 C 0.2026(2) 0.1722(5) 0.45165(14) 0.086(3) Uani 1 1 d . . .
H21P H 0.1824 0.1680 0.4289 0.129 Uiso 1 1 calc R . .
H21Q H 0.2044 0.2283 0.4589 0.129 Uiso 1 1 calc R . .
H21R H 0.1881 0.1400 0.4676 0.129 Uiso 1 1 calc R . .
C220 C 0.60905(19) 0.1545(3) 0.98092(12) 0.0359(12) Uani 1 1 d . . .
H220 H 0.5830 0.1171 0.9761 0.043 Uiso 1 1 calc R . .
C221 C 0.6504(2) 0.2612(3) 1.01680(14) 0.0444(14) Uani 1 1 d . . .
H221 H 0.6536 0.2935 1.0366 0.053 Uiso 1 1 calc R . .
C222 C 0.6128(2) 0.2044(3) 1.01006(14) 0.0430(13) Uani 1 1 d . . .
C223 C 0.6838(2) 0.2709(3) 0.99449(14) 0.0478(14) Uani 1 1 d . . .
C224 C 0.6799(2) 0.2191(4) 0.96577(13) 0.0488(15) Uani 1 1 d . . .
H224 H 0.7023 0.2247 0.9508 0.059 Uiso 1 1 calc R . .
C225 C 0.64284(19) 0.1593(3) 0.95920(12) 0.0369(12) Uani 1 1 d . . .
C226 C 0.6404(2) 0.1004(4) 0.92941(13) 0.0543(16) Uani 1 1 d . . .
H22D H 0.6423 0.0453 0.9381 0.081 Uiso 1 1 calc R . .
H22E H 0.6677 0.1104 0.9178 0.081 Uiso 1 1 calc R . .
H22F H 0.6095 0.1078 0.9134 0.081 Uiso 1 1 calc R . .
C227 C 0.7246(3) 0.3365(4) 1.00082(16) 0.083(2) Uani 1 1 d . . .
H22G H 0.7212 0.3720 0.9810 0.124 Uiso 1 1 calc R . .
H22H H 0.7568 0.3107 1.0044 0.124 Uiso 1 1 calc R . .
H22I H 0.7215 0.3679 1.0210 0.124 Uiso 1 1 calc R . .
C228 C 0.5757(3) 0.1950(4) 1.03313(17) 0.070(2) Uani 1 1 d . . .
H22J H 0.5846 0.2300 1.0530 0.105 Uiso 1 1 calc R . .
H22K H 0.5753 0.1391 1.0407 0.105 Uiso 1 1 calc R . .
H22L H 0.5432 0.2097 1.0207 0.105 Uiso 1 1 calc R . .

loop_
_atom_site_aniso_label
_atom_site_aniso_U_11
_atom_site_aniso_U_22
_atom_site_aniso_U_33
_atom_site_aniso_U_23
_atom_site_aniso_U_13
_atom_site_aniso_U_12
C1 0.017(2) 0.021(2) 0.015(2) -0.0026(17) 0.0069(16) -0.0013(18)
C2 0.016(2) 0.029(2) 0.0097(19) 0.0022(17) 0.0072(16) 0.0033(19)
C3 0.013(2) 0.025(2) 0.012(2) 0.0028(17) 0.0058(15) -0.0007(18)
C4 0.016(2) 0.025(2) 0.013(2) -0.0002(17) -0.0026(16) -0.0013(18)
C5 0.015(2) 0.028(2) 0.014(2) -0.0022(18) 0.0008(16) -0.0031(19)
C6 0.016(2) 0.028(2) 0.014(2) 0.0019(18) 0.0067(16) 0.0035(19)
C7 0.017(2) 0.017(2) 0.014(2) 0.0016(16) 0.0044(15) 0.0001(17)
C8 0.019(2) 0.023(2) 0.014(2) 0.0030(18) 0.0071(17) -0.0019(18)
C9 0.013(2) 0.035(3) 0.015(2) 0.0010(19) -0.0040(16) 0.0050(19)
C10 0.018(2) 0.024(2) 0.021(2) 0.0002(18) 0.0033(17) -0.0016(19)
C11 0.017(2) 0.020(2) 0.028(2) 0.0025(18) 0.0076(17) 0.0033(18)
C12 0.015(2) 0.033(3) 0.017(2) 0.0019(19) 0.0012(17) 0.0019(19)
C13 0.025(3) 0.041(3) 0.014(2) -0.006(2) 0.0060(18) -0.001(2)
C14 0.018(2) 0.036(3) 0.026(2) -0.006(2) -0.0041(19) 0.010(2)
C15 0.020(2) 0.023(2) 0.024(2) -0.0009(19) 0.0029(18) 0.0020(19)
C16 0.025(3) 0.021(3) 0.042(3) 0.005(2) 0.001(2) -0.001(2)
C17 0.020(2) 0.030(3) 0.030(3) -0.005(2) 0.0004(19) -0.007(2)
C18 0.022(2) 0.036(3) 0.021(2) 0.000(2) 0.0068(18) -0.004(2)
C19 0.024(3) 0.028(3) 0.031(3) -0.008(2) -0.003(2) 0.003(2)
C20 0.027(3) 0.034(3) 0.038(3) 0.019(2) 0.009(2) -0.002(2)
C21 0.022(3) 0.040(3) 0.031(3) 0.011(2) 0.006(2) 0.002(2)
C22 0.033(3) 0.031(3) 0.028(2) 0.003(2) 0.012(2) 0.005(2)
C23 0.022(3) 0.033(3) 0.039(3) -0.002(2) 0.006(2) 0.003(2)
C24 0.044(3) 0.033(3) 0.061(4) -0.017(3) 0.001(3) -0.004(3)
C25 0.045(3) 0.053(4) 0.050(3) 0.027(3) 0.033(3) 0.013(3)
C26 0.035(3) 0.030(3) 0.068(4) 0.016(3) 0.006(3) 0.000(2)
C27 0.020(2) 0.020(2) 0.012(2) -0.0019(17) 0.0020(16) -0.0022(18)
C28 0.016(2) 0.014(2) 0.014(2) 0.0019(16) 0.0023(16) 0.0003(17)
C29 0.015(2) 0.018(2) 0.0123(19) -0.0008(16) 0.0053(16) 0.0004(17)
C30 0.016(2) 0.016(2) 0.013(2) -0.0001(16) 0.0028(16) -0.0004(17)
C31 0.013(2) 0.017(2) 0.0119(19) -0.0035(16) 0.0056(16) -0.0034(17)
C32 0.019(2) 0.012(2) 0.0071(18) -0.0004(15) 0.0053(16) -0.0001(16)
C33 0.016(2) 0.016(2) 0.014(2) 0.0018(16) 0.0038(16) 0.0024(17)
C34 0.012(2) 0.025(2) 0.012(2) 0.0007(17) 0.0014(16) -0.0008(18)
C35 0.015(2) 0.018(2) 0.0117(19) -0.0010(16) -0.0040(16) -0.0007(17)
C36 0.013(2) 0.015(2) 0.018(2) -0.0009(17) -0.0018(16) -0.0015(17)
C37 0.019(2) 0.016(2) 0.0090(19) -0.0047(16) 0.0033(16) -0.0018(17)
C38 0.011(2) 0.018(2) 0.027(2) 0.0028(18) -0.0031(17) 0.0025(17)
C39 0.019(2) 0.012(2) 0.024(2) 0.0025(17) 0.0042(18) -0.0038(17)
C40 0.011(2) 0.020(2) 0.0124(19) -0.0079(16) 0.0037(15) -0.0040(17)
C41 0.019(2) 0.016(2) 0.015(2) -0.0054(17) 0.0037(17) 0.0001(18)
C42 0.017(2) 0.016(2) 0.013(2) -0.0031(16) 0.0058(16) -0.0033(17)
C43 0.015(2) 0.016(2) 0.0125(19) -0.0029(16) -0.0023(16) 0.0016(17)
C44 0.020(2) 0.011(2) 0.019(2) -0.0003(17) 0.0029(17) -0.0011(17)
C45 0.016(2) 0.017(2) 0.017(2) 0.0034(17) -0.0032(16) -0.0020(17)
C46 0.020(2) 0.011(2) 0.018(2) -0.0005(16) 0.0047(17) 0.0013(17)
C47 0.017(2) 0.025(2) 0.024(2) 0.0037(19) -0.0012(18) -0.0067(19)
C48 0.016(2) 0.020(2) 0.018(2) -0.0005(17) -0.0005(17) -0.0032(18)
C49 0.015(2) 0.021(2) 0.027(2) -0.0004(19) -0.0012(18) -0.0083(18)
C50 0.014(2) 0.020(2) 0.0084(19) -0.0033(16) -0.0020(15) -0.0032(17)
C51 0.014(2) 0.021(2) 0.019(2) -0.0023(17) -0.0021(16) 0.0025(18)
C52 0.013(2) 0.024(2) 0.018(2) -0.0059(18) -0.0029(16) -0.0021(18)
C53 0.019(2) 0.025(3) 0.026(2) -0.0126(19) -0.0026(18) 0.0036(19)
C54 0.017(2) 0.017(2) 0.022(2) -0.0039(18) 0.0042(17) -0.0037(18)
C55 0.023(2) 0.022(2) 0.029(2) -0.0067(19) -0.0067(19) 0.001(2)
C56 0.020(2) 0.019(2) 0.034(3) -0.007(2) 0.0051(19) 0.0051(19)
C57 0.012(2) 0.024(2) 0.024(2) 0.0005(19) -0.0025(17) -0.0007(18)
C58 0.017(2) 0.023(2) 0.030(2) -0.0127(19) 0.0015(19) 0.0034(19)
C59 0.027(3) 0.030(3) 0.025(2) -0.005(2) 0.0113(19) -0.009(2)
C60 0.021(2) 0.026(3) 0.036(3) 0.015(2) 0.002(2) -0.002(2)
C61 0.015(2) 0.028(3) 0.029(2) -0.004(2) 0.0013(18) 0.0015(19)
C62 0.014(2) 0.021(2) 0.025(2) 0.0030(18) -0.0022(17) -0.0063(18)
C63 0.026(3) 0.027(3) 0.026(2) 0.003(2) 0.0092(19) -0.001(2)
C64 0.018(2) 0.019(2) 0.028(2) -0.0084(19) -0.0087(18) -0.0029(19)
C65 0.023(3) 0.041(3) 0.025(2) 0.009(2) 0.0078(19) 0.006(2)
C66 0.026(3) 0.031(3) 0.019(2) -0.0010(19) 0.0095(19) -0.004(2)
C67 0.021(2) 0.035(3) 0.024(2) -0.008(2) 0.0113(19) -0.004(2)
C68 0.023(3) 0.022(3) 0.058(3) -0.015(2) -0.001(2) -0.007(2)
C69 0.025(3) 0.024(3) 0.041(3) 0.010(2) 0.002(2) -0.004(2)
C70 0.027(3) 0.030(3) 0.026(2) -0.010(2) 0.0093(19) -0.003(2)
C71 0.021(2) 0.038(3) 0.020(2) -0.005(2) 0.0050(18) 0.001(2)
C72 0.018(2) 0.027(3) 0.055(3) 0.007(2) 0.005(2) 0.008(2)
C73 0.021(3) 0.035(3) 0.050(3) 0.001(2) 0.014(2) 0.007(2)
C74 0.022(3) 0.019(2) 0.044(3) 0.010(2) 0.005(2) -0.003(2)
C75 0.032(3) 0.042(3) 0.031(3) -0.004(2) 0.013(2) 0.000(2)
C76 0.026(3) 0.021(3) 0.055(3) -0.011(2) 0.003(2) -0.001(2)
C77 0.041(3) 0.033(3) 0.072(4) 0.023(3) 0.016(3) 0.009(3)
C78 0.046(4) 0.039(3) 0.079(4) 0.017(3) 0.023(3) 0.015(3)
C79 0.015(2) 0.024(2) 0.0097(19) -0.0027(17) -0.0006(16) -0.0018(18)
C80 0.014(2) 0.015(2) 0.013(2) 0.0009(16) 0.0018(16) 0.0033(17)
C81 0.017(2) 0.015(2) 0.014(2) -0.0030(16) 0.0021(16) -0.0007(17)
C82 0.014(2) 0.015(2) 0.0109(19) -0.0002(16) 0.0033(15) 0.0001(16)
C83 0.016(2) 0.017(2) 0.0105(19) -0.0001(16) 0.0048(15) 0.0015(17)
C84 0.015(2) 0.014(2) 0.0118(19) -0.0043(16) -0.0012(15) 0.0024(17)
C85 0.013(2) 0.015(2) 0.0112(19) -0.0046(16) 0.0022(15) -0.0011(17)
C86 0.014(2) 0.017(2) 0.017(2) -0.0016(17) -0.0054(16) 0.0022(17)
C87 0.021(2) 0.010(2) 0.015(2) -0.0014(16) 0.0045(16) 0.0006(17)
C88 0.014(2) 0.015(2) 0.027(2) 0.0017(18) -0.0056(17) 0.0012(17)
C89 0.013(2) 0.019(2) 0.019(2) -0.0034(17) 0.0031(16) -0.0006(17)
C90 0.018(2) 0.019(2) 0.013(2) -0.0003(17) 0.0016(15) -0.0011(17)
C91 0.014(2) 0.020(2) 0.018(2) -0.0019(17) -0.0005(16) -0.0005(18)
C92 0.016(2) 0.018(2) 0.015(2) -0.0019(17) -0.0003(16) 0.0067(17)
C93 0.015(2) 0.022(2) 0.025(2) 0.0050(19) 0.0007(18) -0.0024(18)
C94 0.022(2) 0.021(2) 0.020(2) -0.0063(18) 0.0031(18) 0.0080(19)
C95 0.017(2) 0.017(2) 0.021(2) -0.0037(17) -0.0011(17) 0.0005(18)
C96 0.018(2) 0.023(2) 0.019(2) 0.0000(18) 0.0010(17) -0.0027(18)
C97 0.024(2) 0.029(3) 0.022(2) -0.0030(19) 0.0084(18) 0.000(2)
C98 0.020(2) 0.018(2) 0.026(2) -0.0103(19) -0.0044(18) 0.0008(19)
C99 0.019(2) 0.019(2) 0.023(2) -0.0044(18) 0.0012(18) 0.0025(18)
C100 0.028(3) 0.030(3) 0.021(2) 0.0017(19) 0.0084(19) 0.010(2)
C101 0.023(2) 0.036(3) 0.018(2) -0.004(2) 0.0077(18) -0.006(2)
C102 0.025(3) 0.017(2) 0.038(3) 0.002(2) 0.001(2) 0.002(2)
C103 0.031(3) 0.028(3) 0.048(3) -0.017(2) 0.002(2) -0.004(2)
C104 0.028(3) 0.038(3) 0.025(2) 0.005(2) 0.011(2) 0.006(2)
C105 0.017(2) 0.049(3) 0.012(2) -0.002(2) 0.0018(17) -0.004(2)
C106 0.023(2) 0.026(2) 0.013(2) 0.0029(18) 0.0031(17) -0.0024(19)
C107 0.021(2) 0.025(2) 0.013(2) -0.0014(18) 0.0045(17) -0.0090(19)
C108 0.020(2) 0.039(3) 0.009(2) 0.0017(19) 0.0003(17) -0.007(2)
C109 0.025(2) 0.036(3) 0.011(2) 0.0051(19) -0.0020(17) -0.008(2)
C110 0.016(2) 0.033(3) 0.011(2) 0.0023(18) 0.0048(16) -0.0074(19)
C111 0.020(2) 0.022(2) 0.016(2) 0.0022(18) 0.0074(17) -0.0053(18)
C112 0.026(2) 0.032(3) 0.012(2) 0.0022(18) 0.0088(18) -0.004(2)
C113 0.017(2) 0.041(3) 0.016(2) -0.003(2) -0.0029(17) 0.001(2)
C114 0.020(2) 0.028(2) 0.015(2) 0.0003(18) 0.0051(17) -0.0058(19)
C115 0.026(2) 0.018(2) 0.017(2) -0.0007(17) 0.0102(18) -0.0063(19)
C116 0.021(2) 0.035(3) 0.014(2) 0.0019(19) 0.0076(17) -0.007(2)
C117 0.021(2) 0.031(3) 0.014(2) -0.0003(18) 0.0001(17) -0.001(2)
C118 0.021(2) 0.028(3) 0.019(2) 0.0036(19) 0.0024(18) -0.008(2)
C119 0.016(2) 0.035(3) 0.015(2) 0.0000(19) -0.0011(17) -0.002(2)
C120 0.016(2) 0.034(3) 0.019(2) 0.0001(19) 0.0052(17) -0.003(2)
C121 0.021(2) 0.032(3) 0.014(2) 0.0007(19) 0.0044(17) -0.005(2)
C122 0.018(2) 0.030(2) 0.0095(19) 0.0010(17) 0.0042(16) -0.0062(19)
C123 0.020(2) 0.032(3) 0.018(2) 0.0013(19) 0.0037(17) -0.008(2)
C124 0.016(2) 0.041(3) 0.022(2) -0.002(2) 0.0058(18) -0.003(2)
C125 0.022(2) 0.032(3) 0.016(2) -0.0042(19) -0.0003(18) -0.007(2)
C126 0.021(2) 0.029(3) 0.017(2) 0.0026(19) 0.0082(18) -0.0034(19)
C127 0.026(3) 0.048(3) 0.008(2) -0.004(2) -0.0026(18) 0.002(2)
C128 0.025(3) 0.076(4) 0.012(2) -0.004(3) 0.0003(19) 0.004(3)
C129 0.024(2) 0.046(3) 0.010(2) 0.005(2) 0.0059(18) 0.008(2)
C130 0.024(3) 0.038(3) 0.032(3) -0.001(2) 0.006(2) -0.011(2)
C131 0.017(2) 0.062(3) 0.008(2) 0.005(2) -0.0027(17) -0.009(2)
C132 0.023(2) 0.041(3) 0.010(2) 0.0009(19) 0.0036(17) -0.012(2)
C133 0.018(2) 0.042(3) 0.027(2) -0.003(2) 0.0097(19) -0.007(2)
C134 0.020(3) 0.064(4) 0.019(2) 0.009(2) 0.0006(19) -0.013(2)
C135 0.022(3) 0.044(3) 0.040(3) 0.006(2) 0.009(2) 0.001(2)
C136 0.026(3) 0.036(3) 0.016(2) 0.010(2) 0.0013(18) -0.012(2)
C137 0.033(3) 0.046(3) 0.015(2) 0.005(2) 0.0005(19) 0.004(2)
C138 0.017(2) 0.051(3) 0.021(2) 0.005(2) 0.0068(18) 0.003(2)
C139 0.036(3) 0.032(3) 0.024(2) 0.000(2) 0.002(2) 0.002(2)
C140 0.026(3) 0.035(3) 0.016(2) -0.006(2) 0.0047(18) -0.008(2)
C141 0.047(3) 0.041(3) 0.013(2) -0.004(2) -0.004(2) -0.005(3)
C142 0.021(2) 0.040(3) 0.021(2) 0.002(2) 0.0080(19) -0.004(2)
C143 0.056(4) 0.057(4) 0.016(2) -0.014(2) -0.003(2) 0.018(3)
C144 0.021(3) 0.060(4) 0.029(3) 0.008(2) 0.008(2) -0.001(2)
C145 0.050(3) 0.043(3) 0.029(3) 0.010(2) 0.005(2) -0.004(3)
C146 0.026(3) 0.047(3) 0.018(2) 0.001(2) 0.0052(19) -0.022(2)
C147 0.057(4) 0.038(3) 0.027(3) 0.001(2) 0.006(2) -0.002(3)
C148 0.031(3) 0.111(5) 0.017(2) 0.007(3) 0.009(2) -0.008(3)
C149 0.047(4) 0.046(3) 0.044(3) -0.002(3) -0.009(3) 0.009(3)
C150 0.043(3) 0.040(3) 0.032(3) 0.002(2) 0.002(2) -0.010(3)
C151 0.039(3) 0.062(4) 0.019(2) 0.006(2) 0.007(2) 0.015(3)
C152 0.037(3) 0.140(6) 0.019(3) -0.012(3) 0.011(2) 0.014(4)
C153 0.123(6) 0.043(4) 0.025(3) -0.004(3) 0.006(3) -0.017(4)
C154 0.070(5) 0.053(4) 0.059(4) -0.001(3) 0.009(3) -0.001(4)
C155 0.030(3) 0.059(4) 0.040(3) -0.007(3) 0.017(2) -0.019(3)
C156 0.055(4) 0.059(4) 0.085(5) 0.013(4) 0.018(4) 0.013(3)
C157 0.018(2) 0.075(4) 0.022(2) 0.009(2) 0.0098(19) 0.014(3)
C158 0.053(4) 0.074(5) 0.083(5) -0.004(4) 0.009(4) 0.002(4)
C159 0.061(5) 0.076(5) 0.072(5) 0.013(4) 0.013(4) 0.015(4)
C160 0.078(5) 0.053(4) 0.113(6) -0.006(4) 0.033(5) -0.009(4)
C161 0.119(8) 0.136(8) 0.161(9) -0.010(7) 0.099(7) -0.021(7)
C162 0.063(5) 0.073(5) 0.062(4) -0.007(4) -0.008(4) 0.011(4)
C163 0.035(3) 0.114(6) 0.053(4) 0.022(4) 0.021(3) 0.030(4)
C165 0.110(7) 0.098(7) 0.107(7) -0.006(5) -0.019(5) 0.026(6)
C166 0.072(5) 0.100(6) 0.078(5) -0.007(5) 0.012(4) 0.002(5)
C167 0.022(2) 0.018(2) 0.011(2) -0.0012(17) 0.0083(16) 0.0017(18)
C168 0.015(2) 0.014(2) 0.015(2) -0.0063(16) 0.0019(16) 0.0002(17)
C169 0.014(2) 0.027(2) 0.019(2) 0.0043(18) 0.0017(17) 0.0023(18)
C170 0.014(2) 0.019(2) 0.0121(19) -0.0041(16) 0.0045(16) -0.0041(17)
C171 0.011(2) 0.029(2) 0.016(2) -0.0069(18) -0.0032(16) 0.0012(18)
C172 0.017(2) 0.020(2) 0.013(2) 0.0000(17) 0.0004(16) 0.0027(17)
C173 0.009(2) 0.024(2) 0.013(2) -0.0011(17) -0.0007(16) 0.0001(17)
C174 0.017(2) 0.016(2) 0.016(2) -0.0004(17) 0.0017(16) 0.0036(17)
C175 0.020(2) 0.044(3) 0.012(2) -0.008(2) -0.0023(17) 0.009(2)
C176 0.015(2) 0.040(3) 0.021(2) 0.013(2) 0.0039(18) 0.003(2)
C177 0.015(2) 0.025(2) 0.012(2) 0.0009(17) 0.0012(16) 0.0054(18)
C178 0.011(2) 0.022(2) 0.0116(19) -0.0017(16) 0.0020(15) -0.0024(17)
C179 0.017(2) 0.056(3) 0.008(2) 0.002(2) 0.0022(17) 0.009(2)
C180 0.014(2) 0.021(2) 0.021(2) 0.0017(18) 0.0063(17) 0.0062(18)
C181 0.015(2) 0.040(3) 0.019(2) 0.002(2) 0.0045(17) -0.002(2)
C182 0.028(3) 0.022(2) 0.017(2) 0.0026(18) 0.0078(18) 0.007(2)
C183 0.011(2) 0.019(2) 0.017(2) -0.0016(17) 0.0019(16) 0.0002(17)
C184 0.026(3) 0.024(2) 0.022(2) -0.0070(19) -0.0003(19) -0.003(2)
C185 0.025(3) 0.026(3) 0.038(3) 0.005(2) 0.013(2) -0.001(2)
C186 0.018(2) 0.026(2) 0.020(2) -0.0005(18) 0.0087(17) 0.0037(19)
C187 0.017(2) 0.029(2) 0.018(2) 0.0081(18) 0.0088(17) 0.0082(19)
C188 0.021(2) 0.029(3) 0.041(3) 0.002(2) 0.005(2) -0.001(2)
C189 0.027(3) 0.024(3) 0.035(3) -0.001(2) 0.011(2) 0.001(2)
C190 0.024(2) 0.028(3) 0.015(2) 0.0002(18) 0.0015(18) 0.004(2)
C191 0.033(3) 0.078(4) 0.022(3) 0.006(3) 0.009(2) 0.018(3)
C192 0.025(3) 0.047(3) 0.034(3) 0.008(2) 0.010(2) 0.015(2)
C194 0.019(2) 0.036(3) 0.019(2) -0.003(2) 0.0022(18) 0.010(2)
C195 0.017(2) 0.031(3) 0.019(2) -0.0038(19) -0.0032(17) 0.007(2)
C196 0.022(2) 0.031(3) 0.021(2) -0.006(2) 0.0024(18) 0.010(2)
C197 0.019(2) 0.036(3) 0.019(2) -0.005(2) 0.0019(18) 0.011(2)
C198 0.017(2) 0.039(3) 0.017(2) 0.004(2) -0.0014(17) 0.007(2)
C199 0.022(3) 0.070(4) 0.022(3) 0.010(3) -0.003(2) 0.007(3)
C200 0.017(2) 0.041(3) 0.012(2) -0.0007(19) 0.0000(17) 0.015(2)
C201 0.021(2) 0.036(3) 0.023(2) -0.008(2) 0.0054(19) 0.012(2)
C202 0.019(2) 0.030(3) 0.017(2) -0.0030(19) -0.0005(18) 0.008(2)
C203 0.023(2) 0.035(3) 0.018(2) 0.001(2) -0.0011(18) 0.016(2)
C204 0.022(3) 0.071(4) 0.016(2) -0.007(2) -0.0007(19) 0.016(3)
C205 0.022(2) 0.034(3) 0.018(2) -0.0062(19) 0.0030(18) 0.009(2)
C206 0.027(3) 0.047(3) 0.019(2) -0.007(2) 0.0005(19) 0.019(2)
C207 0.028(3) 0.058(4) 0.015(2) -0.005(2) -0.0005(19) 0.023(3)
C208 0.021(3) 0.056(3) 0.011(2) -0.001(2) -0.0025(18) 0.014(2)
C209 0.025(3) 0.068(4) 0.036(3) 0.009(3) -0.003(2) 0.013(3)
C210 0.019(2) 0.032(3) 0.017(2) -0.0020(19) 0.0007(17) 0.015(2)
C211 0.041(3) 0.045(3) 0.032(3) 0.008(2) 0.002(2) 0.004(3)
C212 0.045(3) 0.035(3) 0.030(3) -0.012(2) 0.001(2) 0.005(2)
C213 0.032(3) 0.129(6) 0.022(3) 0.017(3) 0.010(2) 0.047(4)
C214 0.038(3) 0.116(5) 0.020(3) -0.002(3) 0.010(2) 0.030(3)
C215 0.022(3) 0.114(6) 0.033(3) 0.022(3) 0.005(2) 0.020(3)
C216 0.059(4) 0.048(3) 0.033(3) -0.009(3) -0.004(3) 0.032(3)
C217 0.053(4) 0.095(5) 0.016(3) 0.005(3) 0.008(2) 0.055(4)
C218 0.049(4) 0.053(4) 0.098(5) 0.005(4) -0.009(4) -0.006(3)
C219 0.042(4) 0.184(8) 0.039(3) 0.034(4) 0.023(3) 0.058(5)
C220 0.039(3) 0.028(3) 0.043(3) -0.002(2) 0.012(2) -0.002(2)
C221 0.056(4) 0.035(3) 0.043(3) 0.002(2) 0.010(3) -0.006(3)
C222 0.048(4) 0.030(3) 0.053(3) 0.004(3) 0.014(3) 0.001(3)
C223 0.057(4) 0.044(3) 0.040(3) 0.005(3) 0.003(3) -0.010(3)
C224 0.046(4) 0.065(4) 0.037(3) 0.008(3) 0.013(3) -0.010(3)
C225 0.044(3) 0.037(3) 0.028(3) 0.006(2) 0.001(2) -0.007(3)
C226 0.050(4) 0.072(4) 0.044(3) -0.002(3) 0.018(3) -0.007(3)
C227 0.113(6) 0.074(5) 0.057(4) 0.001(4) 0.005(4) -0.056(5)
C228 0.083(5) 0.051(4) 0.088(5) -0.023(4) 0.046(4) -0.010(4)

loop_
_atom_type_symbol
_atom_type_description
_atom_type_scat_dispersion_real
_atom_type_scat_dispersion_imag
_atom_type_scat_source
C C 0.0033 0.0016 'International Tables Vol C Tables 4.2.6.8 and 6.1.1.4'
H H 0.0000 0.0000 'International Tables Vol C Tables 4.2.6.8 and 6.1.1.4'
N N 0.0061 0.0033 'International Tables Vol C Tables 4.2.6.8 and 6.1.1.4'
O O 0.0106 0.0060 'International Tables Vol C Tables 4.2.6.8 and 6.1.1.4'

loop_
_geom_angle_atom_site_label_1
_geom_angle_atom_site_label_2
_geom_angle_atom_site_label_3
_geom_angle
_geom_angle_site_symmetry_1
_geom_angle_site_symmetry_3
_geom_angle_publ_flag
C2 C1 C3 120.0(4) . . ?
C2 C1 C7 122.2(4) . . ?
C3 C1 C7 117.8(3) . . ?
C5 C2 C1 119.1(4) . . ?
C5 C2 C4 120.8(4) . . ?
C1 C2 C4 120.1(4) . . ?
C3 C3 C1 120.5(2) 2 . ?
C3 C3 C8 120.3(2) 2 . ?
C1 C3 C8 119.3(3) . . ?
C12 C4 C9 120.4(4) . . ?
C12 C4 C2 121.0(4) . . ?
C9 C4 C2 118.5(4) . . ?
C6 C5 C2 122.3(4) . . ?
C5 C6 C8 119.6(4) . . ?
C5 C6 C10 121.3(4) . . ?
C8 C6 C10 119.1(4) . . ?
C7 C7 C1 121.7(2) 2 . ?
C6 C8 C11 122.2(4) . . ?
C6 C8 C3 119.7(4) . . ?
C11 C8 C3 118.1(4) . . ?
C14 C9 C4 118.8(4) . . ?
C14 C9 C13 120.2(4) . . ?
C4 C9 C13 121.0(4) . . ?
C15 C10 C21 120.3(4) . . ?
C15 C10 C6 119.6(4) . . ?
C21 C10 C6 120.0(4) . . ?
C11 C11 C8 121.6(2) 2 . ?
C4 C12 C17 118.9(4) . . ?
C4 C12 C18 120.5(4) . . ?
C17 C12 C18 120.6(4) . . ?
C9 C14 C19 121.6(4) . . ?
C10 C15 C23 118.5(4) . . ?
C10 C15 C22 121.0(4) . . ?
C23 C15 C22 120.4(4) . . ?
C20 C16 C23 117.8(4) . . ?
C20 C16 C26 120.5(4) . . ?
C23 C16 C26 121.7(4) . . ?
C19 C17 C12 121.4(4) . . ?
C17 C19 C14 118.9(4) . . ?
C17 C19 C24 120.8(4) . . ?
C14 C19 C24 120.3(4) . . ?
C16 C20 C21 122.9(4) . . ?
C20 C21 C10 118.5(4) . . ?
C20 C21 C25 120.7(4) . . ?
C10 C21 C25 120.8(4) . . ?
C16 C23 C15 122.0(4) . . ?
C50 C27 C42 119.5(4) . . ?
C50 C27 C35 120.2(3) . . ?
C42 C27 C35 120.3(4) . . ?
C30 C28 C31 120.1(4) . . ?
C30 C28 C39 122.1(4) . . ?
C31 C28 C39 117.7(3) . . ?
C40 C29 C41 122.3(4) . . ?
C40 C29 C31 119.4(4) . . ?
C41 C29 C31 118.4(3) . . ?
C34 C30 C28 119.0(4) . . ?
C34 C30 C38 121.7(3) . . ?
C28 C30 C38 119.3(3) . . ?
C28 C31 C32 120.4(3) . . ?
C28 C31 C29 119.6(3) . . ?
C32 C31 C29 120.0(3) . . ?
C42 C32 C31 120.3(3) . . ?
C42 C32 C37 119.4(3) . . ?
C31 C32 C37 120.3(3) . . ?
C50 C33 C37 119.3(4) . . ?
C50 C33 C43 120.8(3) . . ?
C37 C33 C43 119.9(3) . . ?
C40 C34 C30 122.5(4) . . ?
C45 C35 C51 120.6(4) . . ?
C45 C35 C27 121.2(3) . . ?
C51 C35 C27 118.1(4) . . ?
C48 C36 C52 120.2(4) . . ?
C48 C36 C40 120.9(3) . . ?
C52 C36 C40 118.9(3) . . ?
C33 C37 C32 119.7(3) . . ?
C33 C37 C46 122.2(4) . . ?
C32 C37 C46 118.1(3) . . ?
C62 C38 C61 121.0(4) . . ?
C62 C38 C30 119.9(4) . . ?
C61 C38 C30 118.9(4) . . ?
C44 C39 C28 122.2(4) . . ?
C34 C40 C29 119.3(4) . . ?
C34 C40 C36 120.5(3) . . ?
C29 C40 C36 120.2(4) . . ?
C46 C41 C29 121.6(4) . . ?
C27 C42 C32 120.0(4) . . ?
C27 C42 C44 121.8(4) . . ?
C32 C42 C44 118.1(3) . . ?
C54 C43 C57 120.3(4) . . ?
C54 C43 C33 120.6(3) . . ?
C57 C43 C33 119.1(3) . . ?
C39 C44 C42 121.1(4) . . ?
C49 C45 C35 118.7(4) . . ?
C49 C45 C66 120.5(4) . . ?
C35 C45 C66 120.8(4) . . ?
C41 C46 C37 121.7(4) . . ?
C55 C47 C48 121.8(4) . . ?
C47 C48 C36 118.6(4) . . ?
C47 C48 C59 120.0(4) . . ?
C36 C48 C59 121.4(4) . . ?
C64 C49 C45 121.9(4) . . ?
C27 C50 C33 122.0(4) . . ?
C53 C51 C35 118.7(4) . . ?
C53 C51 C70 120.3(4) . . ?
C35 C51 C70 121.0(4) . . ?
C58 C52 C36 119.0(4) . . ?
C58 C52 C67 121.2(4) . . ?
C36 C52 C67 119.9(4) . . ?
C64 C53 C51 121.6(4) . . ?
C43 C54 C56 118.9(4) . . ?
C43 C54 C71 120.6(4) . . ?
C56 C54 C71 120.5(4) . . ?
C58 C55 C47 118.1(4) . . ?
C58 C55 C76 120.4(4) . . ?
C47 C55 C76 121.5(4) . . ?
C74 C56 C54 122.1(4) . . ?
C60 C57 C43 118.8(4) . . ?
C60 C57 C65 120.3(4) . . ?
C43 C57 C65 120.8(4) . . ?
C55 C58 C52 122.2(4) . . ?
C74 C60 C57 121.2(4) . . ?
C73 C61 C38 118.9(4) . . ?
C73 C61 C75 120.0(4) . . ?
C38 C61 C75 121.0(4) . . ?
C69 C62 C38 117.9(4) . . ?
C69 C62 C63 121.7(4) . . ?
C38 C62 C63 120.4(4) . . ?
C53 C64 C49 118.6(4) . . ?
C53 C64 C68 120.0(4) . . ?
C49 C64 C68 121.4(4) . . ?
C72 C69 C62 122.0(4) . . ?
C73 C72 C69 118.9(4) . . ?
C73 C72 C78 119.6(4) . . ?
C69 C72 C78 121.5(4) . . ?
C72 C73 C61 121.2(4) . . ?
C56 C74 C60 118.6(4) . . ?
C56 C74 C77 121.2(4) . . ?
C60 C74 C77 120.3(4) . . ?
C85 C79 C80 122.2(4) . . ?
C79 C80 C81 119.2(3) . . ?
C79 C80 C86 121.5(3) . . ?
C81 C80 C86 119.4(3) . . ?
C80 C81 C82 119.8(3) . . ?
C80 C81 C90 121.8(4) . . ?
C82 C81 C90 118.4(3) . . ?
C81 C82 C83 119.9(3) . . ?
C81 C82 C82 120.0(2) . 2_556 ?
C83 C82 C82 120.1(2) . 2_556 ?
C85 C83 C82 119.3(3) . . ?
C85 C83 C87 122.3(4) . . ?
C82 C83 C87 118.4(3) . . ?
C92 C84 C89 119.8(4) . . ?
C92 C84 C85 119.2(3) . . ?
C89 C84 C85 121.0(3) . . ?
C79 C85 C83 119.6(3) . . ?
C79 C85 C84 120.1(3) . . ?
C83 C85 C84 120.2(3) . . ?
C91 C86 C95 120.1(4) . . ?
C91 C86 C80 120.4(3) . . ?
C95 C86 C80 119.4(3) . . ?
C87 C87 C83 121.4(2) 2_556 . ?
C93 C88 C99 118.8(4) . . ?
C93 C88 C102 120.5(4) . . ?
C99 C88 C102 120.7(4) . . ?
C96 C89 C84 119.5(3) . . ?
C96 C89 C101 120.1(4) . . ?
C84 C89 C101 120.4(4) . . ?
C90 C90 C81 121.6(2) 2_556 . ?
C93 C91 C86 119.3(4) . . ?
C93 C91 C104 120.5(4) . . ?
C86 C91 C104 120.3(4) . . ?
C94 C92 C84 119.2(4) . . ?
C94 C92 C97 120.2(3) . . ?
C84 C92 C97 120.6(4) . . ?
C88 C93 C91 121.5(4) . . ?
C92 C94 C98 122.0(4) . . ?
C99 C95 C86 119.0(4) . . ?
C99 C95 C100 119.9(4) . . ?
C86 C95 C100 121.0(4) . . ?
C89 C96 C98 121.8(4) . . ?
C96 C98 C94 117.7(4) . . ?
C96 C98 C103 121.5(4) . . ?
C94 C98 C103 120.8(4) . . ?
C88 C99 C95 121.2(4) . . ?
C141 C105 C113 119.5(4) . . ?
C141 C105 C108 120.4(4) . . ?
C113 C105 C108 120.1(4) . . ?
C120 C106 C114 119.6(4) . . ?
C120 C106 C124 122.1(4) . . ?
C114 C106 C124 118.2(4) . . ?
C123 C107 C121 120.0(3) . . ?
C123 C107 C126 122.0(4) . . ?
C121 C107 C126 118.1(4) . . ?
C109 C108 C116 119.6(4) . . ?
C109 C108 C105 120.1(4) . . ?
C116 C108 C105 120.2(4) . . ?
C108 C109 C123 122.3(4) . . ?
C119 C110 C125 119.4(3) . . ?
C119 C110 C122 120.1(4) . . ?
C125 C110 C122 120.5(4) . . ?
C122 C111 C114 119.2(4) . . ?
C122 C111 C115 122.0(3) . . ?
C114 C111 C115 118.8(4) . . ?
C124 C112 C116 121.0(4) . . ?
C134 C113 C105 119.0(4) . . ?
C134 C113 C145 119.7(4) . . ?
C105 C113 C145 121.3(4) . . ?
C106 C114 C111 120.3(4) . . ?
C106 C114 C121 120.5(4) . . ?
C111 C114 C121 119.2(4) . . ?
C126 C115 C111 121.1(4) . . ?
C108 C116 C121 119.7(4) . . ?
C108 C116 C112 121.9(3) . . ?
C121 C116 C112 118.4(4) . . ?
C122 C117 C120 123.3(4) . . ?
C146 C118 C132 117.5(4) . . ?
C146 C118 C150 122.1(4) . . ?
C132 C118 C150 120.5(4) . . ?
C127 C119 C110 119.3(4) . . ?
C127 C119 C139 120.1(4) . . ?
C110 C119 C139 120.6(4) . . ?
C117 C120 C106 119.1(4) . . ?
C117 C120 C129 120.0(4) . . ?
C106 C120 C129 120.7(3) . . ?
C107 C121 C114 120.7(4) . . ?
C107 C121 C116 119.6(4) . . ?
C114 C121 C116 119.7(4) . . ?
C117 C122 C111 118.5(3) . . ?
C117 C122 C110 120.4(4) . . ?
C111 C122 C110 121.1(4) . . ?
C107 C123 C109 118.8(4) . . ?
C107 C123 C132 121.7(3) . . ?
C109 C123 C132 119.4(4) . . ?
C112 C124 C106 122.1(4) . . ?
C136 C125 C110 118.9(4) . . ?
C136 C125 C147 120.5(4) . . ?
C110 C125 C147 120.6(4) . . ?
C115 C126 C107 122.0(4) . . ?
C131 C127 C119 122.5(4) . . ?
C134 C128 C143 117.5(4) . . ?
C134 C128 C152 121.6(5) . . ?
C143 C128 C152 120.9(5) . . ?
C138 C129 C137 120.1(4) . . ?
C138 C129 C120 121.2(4) . . ?
C137 C129 C120 118.7(4) . . ?
C127 C131 C136 118.1(4) . . ?
C127 C131 C148 121.6(5) . . ?
C136 C131 C148 120.3(4) . . ?
C140 C132 C118 120.6(4) . . ?
C140 C132 C123 119.8(4) . . ?
C118 C132 C123 119.5(4) . . ?
C140 C133 C142 123.2(5) . . ?
C128 C134 C113 122.3(5) . . ?
C131 C136 C125 121.9(4) . . ?
C151 C137 C129 119.2(5) . . ?
C151 C137 C149 122.0(5) . . ?
C129 C137 C149 118.8(4) . . ?
C144 C138 C129 119.0(5) . . ?
C144 C138 C135 121.0(4) . . ?
C129 C138 C135 120.0(4) . . ?
C133 C140 C132 118.7(4) . . ?
C133 C140 C130 120.8(4) . . ?
C132 C140 C130 120.5(4) . . ?
C105 C141 C143 119.0(5) . . ?
C105 C141 C153 119.3(4) . . ?
C143 C141 C153 121.7(5) . . ?
C146 C142 C133 116.7(4) . . ?
C146 C142 C155 121.1(4) . . ?
C133 C142 C155 122.2(4) . . ?
C128 C143 C141 122.6(5) . . ?
C138 C144 C157 121.4(5) . . ?
C142 C146 C118 123.3(4) . . ?
C137 C151 C157 121.7(5) . . ?
C158 C154 C156 122.2(7) . . ?
C159 C156 C154 119.0(6) . . ?
C159 C156 C160 119.1(6) . . ?
C154 C156 C160 121.9(6) . . ?
C151 C157 C144 118.6(4) . . ?
C151 C157 C163 121.6(5) . . ?
C144 C157 C163 119.7(5) . . ?
C154 C158 C166 119.2(7) . . ?
C154 C158 C161 122.4(7) . . ?
C166 C158 C161 118.4(7) . . ?
C156 C159 C162 120.0(7) . . ?
C159 C162 C166 120.1(7) . . ?
C159 C162 C165 120.0(7) . . ?
C166 C162 C165 119.9(7) . . ?
C158 C166 C162 119.5(7) . . ?
C180 C167 C178 122.3(3) . . ?
C174 C168 C183 120.1(3) . . ?
C174 C168 C180 122.1(4) . 3_655 ?
C183 C168 C180 117.8(3) . 3_655 ?
C176 C169 C173 118.9(4) . . ?
C176 C169 C185 120.4(4) . . ?
C173 C169 C185 120.7(3) . . ?
C172 C170 C178 118.9(3) . . ?
C172 C170 C173 120.3(3) . . ?
C178 C170 C173 120.8(3) . . ?
C175 C171 C173 119.0(4) . . ?
C175 C171 C184 120.2(4) . . ?
C173 C171 C184 120.8(3) . . ?
C174 C172 C170 123.1(4) . . ?
C169 C173 C171 119.8(4) . . ?
C169 C173 C170 118.9(4) . . ?
C171 C173 C170 121.2(3) . . ?
C172 C174 C168 118.8(4) . . ?
C172 C174 C177 120.7(3) . . ?
C168 C174 C177 120.4(3) . . ?
C179 C175 C171 121.8(4) . . ?
C179 C176 C169 122.3(4) . . ?
C186 C177 C190 120.7(4) . . ?
C186 C177 C174 119.9(4) . . ?
C190 C177 C174 119.3(4) . . ?
C170 C178 C183 119.5(3) . . ?
C170 C178 C167 122.6(3) . . ?
C183 C178 C167 118.0(3) . . ?
C176 C179 C175 118.2(4) . . ?
C176 C179 C191 122.1(4) . . ?
C175 C179 C191 119.7(4) . . ?
C167 C180 C168 121.6(4) . 3_655 ?
C187 C181 C190 121.8(4) . . ?
C187 C182 C186 123.0(4) . . ?
C168 C183 C183 120.9(4) . 3_655 ?
C168 C183 C178 119.6(3) . . ?
C183 C183 C178 119.5(4) 3_655 . ?
C182 C186 C177 118.3(4) . . ?
C182 C186 C189 120.8(4) . . ?
C177 C186 C189 120.9(4) . . ?
C182 C187 C181 117.4(4) . . ?
C182 C187 C192 122.1(4) . . ?
C181 C187 C192 120.5(4) . . ?
C181 C190 C177 118.7(4) . . ?
C181 C190 C188 118.8(4) . . ?
C177 C190 C188 122.5(4) . . ?
C195 C194 C197 119.1(4) . . ?
C195 C194 C208 120.6(4) . . ?
C197 C194 C208 120.3(4) . . ?
C202 C195 C194 122.2(4) . . ?
C201 C196 C205 121.5(4) . . ?
C210 C197 C194 119.6(4) . . ?
C210 C197 C201 118.5(4) . . ?
C194 C197 C201 121.9(4) . . ?
C199 C198 C200 118.9(4) . . ?
C199 C198 C211 120.0(4) . . ?
C200 C198 C211 121.1(4) . . ?
C198 C199 C204 121.1(5) . . ?
C203 C200 C198 119.9(4) . . ?
C203 C200 C202 121.0(4) . . ?
C198 C200 C202 119.1(4) . . ?
C196 C201 C197 121.7(4) . . ?
C195 C202 C205 120.1(4) . 3_656 ?
C195 C202 C200 120.6(4) . . ?
C205 C202 C200 119.3(4) 3_656 . ?
C206 C203 C200 118.9(4) . . ?
C206 C203 C212 120.8(4) . . ?
C200 C203 C212 120.2(4) . . ?
C206 C204 C199 118.4(4) . . ?
C206 C204 C214 121.9(5) . . ?
C199 C204 C214 119.8(5) . . ?
C202 C205 C196 122.6(4) 3_656 . ?
C202 C205 C210 118.1(4) 3_656 3_656 ?
C196 C205 C210 119.2(4) . 3_656 ?
C204 C206 C203 122.8(5) . . ?
C217 C207 C208 118.8(5) . . ?
C217 C207 C216 120.0(5) . . ?
C208 C207 C216 121.1(4) . . ?
C209 C208 C207 119.4(4) . . ?
C209 C208 C194 120.2(4) . . ?
C207 C208 C194 120.4(4) . . ?
C215 C209 C208 119.3(6) . . ?
C215 C209 C218 121.0(6) . . ?
C208 C209 C218 119.7(5) . . ?
C197 C210 C205 121.0(4) . 3_656 ?
C197 C210 C210 120.4(4) . 3_656 ?
C205 C210 C210 118.7(5) 3_656 3_656 ?
C215 C213 C217 116.6(5) . . ?
C215 C213 C219 122.2(7) . . ?
C217 C213 C219 121.3(7) . . ?
C213 C215 C209 123.0(6) . . ?
C207 C217 C213 122.7(6) . . ?
C225 C220 C222 121.5(5) . . ?
C222 C221 C223 120.9(5) . . ?
C221 C222 C220 119.4(5) . . ?
C221 C222 C228 121.6(5) . . ?
C220 C222 C228 119.0(5) . . ?
C221 C223 C224 118.6(5) . . ?
C221 C223 C227 121.5(5) . . ?
C224 C223 C227 119.9(5) . . ?
C223 C224 C225 121.2(5) . . ?
C220 C225 C224 118.2(5) . . ?
C220 C225 C226 120.6(5) . . ?
C224 C225 C226 121.2(5) . . ?

loop_
_geom_bond_atom_site_label_1
_geom_bond_atom_site_label_2
_geom_bond_distance
_geom_bond_site_symmetry_2
_geom_bond_publ_flag
C1 C2 1.408(5) . ?
C1 C3 1.427(5) . ?
C1 C7 1.438(5) . ?
C2 C5 1.398(6) . ?
C2 C4 1.492(6) . ?
C3 C3 1.412(8) 2 ?
C3 C8 1.432(5) . ?
C4 C12 1.397(6) . ?
C4 C9 1.404(5) . ?
C5 C6 1.389(6) . ?
C6 C8 1.403(5) . ?
C6 C10 1.512(6) . ?
C7 C7 1.350(7) 2 ?
C8 C11 1.432(6) . ?
C9 C14 1.389(6) . ?
C9 C13 1.497(6) . ?
C10 C15 1.397(6) . ?
C10 C21 1.407(6) . ?
C11 C11 1.353(8) 2 ?
C12 C17 1.401(6) . ?
C12 C18 1.512(5) . ?
C14 C19 1.390(6) . ?
C15 C23 1.401(6) . ?
C15 C22 1.495(6) . ?
C16 C20 1.378(6) . ?
C16 C23 1.383(6) . ?
C16 C26 1.523(6) . ?
C17 C19 1.380(6) . ?
C19 C24 1.519(6) . ?
C20 C21 1.381(6) . ?
C21 C25 1.517(6) . ?
C27 C50 1.394(5) . ?
C27 C42 1.408(5) . ?
C27 C35 1.502(5) . ?
C28 C30 1.407(5) . ?
C28 C31 1.418(5) . ?
C28 C39 1.436(5) . ?
C29 C40 1.410(5) . ?
C29 C41 1.433(5) . ?
C29 C31 1.435(5) . ?
C30 C34 1.396(5) . ?
C30 C38 1.494(5) . ?
C31 C32 1.421(5) . ?
C32 C42 1.417(5) . ?
C32 C37 1.434(5) . ?
C33 C50 1.397(5) . ?
C33 C37 1.406(5) . ?
C33 C43 1.501(5) . ?
C34 C40 1.390(5) . ?
C35 C45 1.399(5) . ?
C35 C51 1.403(5) . ?
C36 C48 1.400(5) . ?
C36 C52 1.402(5) . ?
C36 C40 1.500(5) . ?
C37 C46 1.438(5) . ?
C38 C62 1.390(5) . ?
C38 C61 1.396(6) . ?
C39 C44 1.345(5) . ?
C41 C46 1.354(5) . ?
C42 C44 1.441(5) . ?
C43 C54 1.386(5) . ?
C43 C57 1.404(5) . ?
C45 C49 1.395(5) . ?
C45 C66 1.503(5) . ?
C47 C55 1.391(6) . ?
C47 C48 1.396(6) . ?
C48 C59 1.513(5) . ?
C49 C64 1.390(6) . ?
C51 C53 1.400(6) . ?
C51 C70 1.502(6) . ?
C52 C58 1.386(6) . ?
C52 C67 1.509(5) . ?
C53 C64 1.386(6) . ?
C54 C56 1.395(6) . ?
C54 C71 1.509(5) . ?
C55 C58 1.380(6) . ?
C55 C76 1.519(6) . ?
C56 C74 1.377(6) . ?
C57 C60 1.401(6) . ?
C57 C65 1.497(6) . ?
C60 C74 1.384(6) . ?
C61 C73 1.383(6) . ?
C61 C75 1.508(6) . ?
C62 C69 1.390(6) . ?
C62 C63 1.509(6) . ?
C64 C68 1.516(6) . ?
C69 C72 1.381(6) . ?
C72 C73 1.378(6) . ?
C72 C78 1.523(6) . ?
C74 C77 1.525(6) . ?
C79 C85 1.392(5) . ?
C79 C80 1.393(5) . ?
C80 C81 1.413(5) . ?
C80 C86 1.500(5) . ?
C81 C82 1.420(5) . ?
C81 C90 1.435(5) . ?
C82 C83 1.425(5) . ?
C82 C82 1.428(7) 2_556 ?
C83 C85 1.412(5) . ?
C83 C87 1.431(5) . ?
C84 C92 1.400(5) . ?
C84 C89 1.403(5) . ?
C84 C85 1.496(5) . ?
C86 C91 1.396(5) . ?
C86 C95 1.402(5) . ?
C87 C87 1.364(8) 2_556 ?
C88 C93 1.385(6) . ?
C88 C99 1.387(6) . ?
C88 C102 1.518(5) . ?
C89 C96 1.385(5) . ?
C89 C101 1.513(5) . ?
C90 C90 1.343(8) 2_556 ?
C91 C93 1.389(6) . ?
C91 C104 1.508(5) . ?
C92 C94 1.390(5) . ?
C92 C97 1.510(5) . ?
C94 C98 1.395(6) . ?
C95 C99 1.395(6) . ?
C95 C100 1.517(5) . ?
C96 C98 1.396(5) . ?
C98 C103 1.505(6) . ?
C105 C141 1.383(6) . ?
C105 C113 1.405(6) . ?
C105 C108 1.500(5) . ?
C106 C120 1.398(6) . ?
C106 C114 1.414(6) . ?
C106 C124 1.433(5) . ?
C107 C123 1.407(6) . ?
C107 C121 1.416(6) . ?
C107 C126 1.433(5) . ?
C108 C109 1.378(6) . ?
C108 C116 1.403(5) . ?
C109 C123 1.409(5) . ?
C110 C119 1.398(6) . ?
C110 C125 1.410(6) . ?
C110 C122 1.491(5) . ?
C111 C122 1.420(5) . ?
C111 C114 1.429(5) . ?
C111 C115 1.433(6) . ?
C112 C124 1.352(6) . ?
C112 C116 1.439(6) . ?
C113 C134 1.392(6) . ?
C113 C145 1.494(7) . ?
C114 C121 1.430(6) . ?
C115 C126 1.350(6) . ?
C116 C121 1.431(5) . ?
C117 C122 1.383(6) . ?
C117 C120 1.395(5) . ?
C118 C146 1.393(6) . ?
C118 C132 1.418(6) . ?
C118 C150 1.493(6) . ?
C119 C127 1.387(5) . ?
C119 C139 1.505(6) . ?
C120 C129 1.495(6) . ?
C123 C132 1.504(6) . ?
C125 C136 1.394(5) . ?
C125 C147 1.509(6) . ?
C127 C131 1.371(6) . ?
C128 C134 1.368(7) . ?
C128 C143 1.381(7) . ?
C128 C152 1.514(6) . ?
C129 C138 1.389(6) . ?
C129 C137 1.413(6) . ?
C130 C140 1.503(6) . ?
C131 C136 1.387(6) . ?
C131 C148 1.512(6) . ?
C132 C140 1.395(6) . ?
C133 C140 1.383(6) . ?
C133 C142 1.389(6) . ?
C135 C138 1.509(6) . ?
C137 C151 1.370(6) . ?
C137 C149 1.509(7) . ?
C138 C144 1.384(6) . ?
C141 C143 1.392(6) . ?
C141 C153 1.523(7) . ?
C142 C146 1.389(6) . ?
C142 C155 1.505(6) . ?
C144 C157 1.396(7) . ?
C151 C157 1.380(7) . ?
C154 C158 1.343(8) . ?
C154 C156 1.409(8) . ?
C156 C159 1.379(8) . ?
C156 C160 1.496(8) . ?
C157 C163 1.519(6) . ?
C158 C166 1.406(9) . ?
C158 C161 1.509(10) . ?
C159 C162 1.383(9) . ?
C162 C166 1.408(9) . ?
C162 C165 1.507(9) . ?
C167 C180 1.339(5) . ?
C167 C178 1.435(5) . ?
C168 C174 1.408(5) . ?
C168 C183 1.420(5) . ?
C168 C180 1.446(5) 3_655 ?
C169 C176 1.388(5) . ?
C169 C173 1.399(6) . ?
C169 C185 1.507(6) . ?
C170 C172 1.398(5) . ?
C170 C178 1.408(5) . ?
C170 C173 1.492(5) . ?
C171 C175 1.392(5) . ?
C171 C173 1.402(5) . ?
C171 C184 1.506(6) . ?
C172 C174 1.389(5) . ?
C174 C177 1.494(5) . ?
C175 C179 1.381(6) . ?
C176 C179 1.377(6) . ?
C177 C186 1.396(6) . ?
C177 C190 1.402(6) . ?
C178 C183 1.435(5) . ?
C179 C191 1.515(5) . ?
C180 C168 1.446(5) 3_655 ?
C181 C187 1.395(6) . ?
C181 C190 1.401(6) . ?
C182 C187 1.386(6) . ?
C182 C186 1.391(5) . ?
C183 C183 1.428(7) 3_655 ?
C186 C189 1.501(6) . ?
C187 C192 1.510(6) . ?
C188 C190 1.503(6) . ?
C194 C195 1.391(5) . ?
C194 C197 1.409(6) . ?
C194 C208 1.502(6) . ?
C195 C202 1.389(6) . ?
C196 C201 1.351(6) . ?
C196 C205 1.425(6) . ?
C197 C210 1.407(6) . ?
C197 C201 1.438(5) . ?
C198 C199 1.398(6) . ?
C198 C200 1.412(6) . ?
C198 C211 1.503(6) . ?
C199 C204 1.403(7) . ?
C200 C203 1.406(6) . ?
C200 C202 1.497(5) . ?
C202 C205 1.410(6) 3_656 ?
C203 C206 1.380(6) . ?
C203 C212 1.506(6) . ?
C204 C206 1.373(7) . ?
C204 C214 1.518(6) . ?
C205 C202 1.410(6) 3_656 ?
C205 C210 1.427(5) 3_656 ?
C207 C217 1.390(6) . ?
C207 C208 1.401(7) . ?
C207 C216 1.511(7) . ?
C208 C209 1.390(7) . ?
C209 C215 1.390(7) . ?
C209 C218 1.507(8) . ?
C210 C205 1.427(5) 3_656 ?
C210 C210 1.455(8) 3_656 ?
C213 C215 1.373(9) . ?
C213 C217 1.392(9) . ?
C213 C219 1.501(7) . ?
C220 C225 1.370(6) . ?
C220 C222 1.393(7) . ?
C221 C222 1.373(7) . ?
C221 C223 1.386(7) . ?
C222 C228 1.488(7) . ?
C223 C224 1.397(7) . ?
C223 C227 1.534(8) . ?
C224 C225 1.396(7) . ?
C225 C226 1.506(7) . ?
